data_4314104
loop_
_publ_author_name
'Israel M. Mbomekalle'
'Bineta Keita'
'Martine Nierlich'
'Ulrich Kortz'
'Patrick Berthet'
'Louis Nadjo'

_publ_contact_author_address
;
      CEA/Saclay, SCM 
      B\^at. 125
      91191 Gif-sur-Yvette Cedex
      France
;
_publ_contact_author_email nierlich@drecam.cea.fr
_publ_contact_author_fax '01 69 08 66 40'
_publ_contact_author_name ' Nierlich Martine'
_publ_contact_author_phone '01 69 08 32 22'
_publ_section_title
;
 Structure, Magnetism, and Electrochemistry of the Multinickel
 Polyoxoanions [Ni~6~As~3~W~24~O~94~(H~2~O)~2~]^17-^,
 [Ni~3~Na(H~2~O)~2~(AsW~9~O~34~)~2~]^11-^, and
 [Ni~4~Mn~2~P~3~W~24~O~94~(H~2~O)~2~]^17-^
;
_journal_name_full 'Inorganic Chemistry'
_journal_page_first 5143
_journal_page_last 5152
_journal_paper_doi 10.1021/ic0343915
_journal_volume 42
_journal_year 2003
_chemical_formula_sum 'As3 H112 Na16.5 Ni6.25 O150 W24'
_chemical_formula_weight 7896.33
_chemical_name_systematic
; 
 ? 
;
_space_group_IT_number 2
_symmetry_cell_setting triclinic
_symmetry_space_group_name_Hall '-P 1'
_symmetry_space_group_name_H-M 'P -1'
_atom_sites_solution_hydrogens geom
_atom_sites_solution_primary direct
_atom_sites_solution_secondary difmap
_audit_creation_method SHELXL-97
_cell_angle_alpha 85.73(3)
_cell_angle_beta 89.74(3)
_cell_angle_gamma 84.33(3)
_cell_formula_units_Z 2
_cell_length_a 17.450(4)
_cell_length_b 17.476(4)
_cell_length_c 22.232(4)
_cell_measurement_reflns_used 41617
_cell_measurement_temperature 123(2)
_cell_measurement_theta_max 25
_cell_measurement_theta_min 2
_cell_volume 6728(3)
_computing_cell_refinement 'DENZO(Otwinowski& Minor,1997)'
_computing_data_collection 'DENZO(Otwinowski& Minor,1997)'
_computing_data_reduction 'DENZO(Otwinowski& Minor,1997)'
_computing_molecular_graphics 'SHELXTL (Sheldrick,1997)'
_computing_publication_material 'SHELXTL (Sheldrick,1997)'
_computing_structure_refinement 'SHELXL-93 (Sheldrick, 1990)'
_computing_structure_solution 'SHELXS-86 (Sheldrick, 1990)'
_diffrn_ambient_temperature 123(2)
_diffrn_measured_fraction_theta_full 0.910
_diffrn_measured_fraction_theta_max 0.910
_diffrn_measurement_device 'Nonius Kappa CCD diffractometer'
_diffrn_measurement_method '\f rotation scans with 2\%steps'
_diffrn_radiation_monochromator graphite
_diffrn_radiation_source 'fine-focus sealed tube'
_diffrn_radiation_type MoK\a
_diffrn_radiation_wavelength 0.71073
_diffrn_reflns_av_R_equivalents 0.2149
_diffrn_reflns_av_sigmaI/netI 0.3250
_diffrn_reflns_limit_h_max 19
_diffrn_reflns_limit_h_min -19
_diffrn_reflns_limit_k_max 20
_diffrn_reflns_limit_k_min -20
_diffrn_reflns_limit_l_max 25
_diffrn_reflns_limit_l_min -25
_diffrn_reflns_number 41617
_diffrn_reflns_theta_full 24.73
_diffrn_reflns_theta_max 24.73
_diffrn_reflns_theta_min 2.59
_diffrn_standards_number none
_exptl_absorpt_coefficient_mu 22.191
_exptl_absorpt_correction_T_max 0.405
_exptl_absorpt_correction_T_min 0.247
_exptl_absorpt_correction_type empirical
_exptl_absorpt_process_details 'DELABS in PLATON;Spek,1998'
_exptl_crystal_colour 'pale yellow'
_exptl_crystal_density_diffrn 3.898
_exptl_crystal_density_method 'not measured'
_exptl_crystal_description irregular
_exptl_crystal_F_000 7087
_exptl_crystal_size_max 0.120
_exptl_crystal_size_mid 0.060
_exptl_crystal_size_min 0.060
_refine_diff_density_max 2.890
_refine_diff_density_min -2.438
_refine_diff_density_rms 0.527
_refine_ls_extinction_method none
_refine_ls_goodness_of_fit_ref 0.928
_refine_ls_hydrogen_treatment mixed
_refine_ls_matrix_type full
_refine_ls_number_parameters 945
_refine_ls_number_reflns 20908
_refine_ls_number_restraints 0
_refine_ls_restrained_S_all 0.928
_refine_ls_R_factor_all 0.2418
_refine_ls_R_factor_gt 0.0885
_refine_ls_shift/su_max 0.011
_refine_ls_shift/su_mean 0.004
_refine_ls_structure_factor_coef Fsqd
_refine_ls_weighting_details 'calc w=1/[\s^2^(Fo^2^)+(0.0424P)^2^+0.0000P] where P=(Fo^2^+2Fc^2^)/3'
_refine_ls_weighting_scheme calc
_refine_ls_wR_factor_gt 0.1552
_refine_ls_wR_factor_ref 0.2087
_reflns_number_gt 7992
_reflns_number_total 20908
_reflns_threshold_expression >2sigma(I)
_cod_data_source_file ic0343915si20030529_111837_1.cif
_cod_data_source_block Na16.5Ni0.25[Ni6(H2O)2As3W24O94)2]54H2O
_cod_original_cell_volume 6728(2)
_cod_original_formula_sum 'H112 As3 Na16.50 Ni6.25 O150 W24'
_cod_database_code 4314104

loop_
_symmetry_equiv_pos_as_xyz
'x, y, z'
'-x, -y, -z'

loop_
_atom_site_label
_atom_site_type_symbol
_atom_site_fract_x
_atom_site_fract_y
_atom_site_fract_z
_atom_site_U_iso_or_equiv
_atom_site_adp_type
_atom_site_occupancy
_atom_site_symmetry_multiplicity
_atom_site_calc_flag
_atom_site_refinement_flags
_atom_site_disorder_assembly
_atom_site_disorder_group
W1 W 2.29966(11) -0.85828(14) -0.15395(9) 0.0260(6) Uani 1 1 d . . .
W2 W 2.29511(11) -0.85790(14) -0.32311(9) 0.0271(6) Uani 1 1 d . . .
W3 W 2.31574(10) -0.67338(14) -0.24962(9) 0.0244(6) Uani 1 1 d . . .
W4 W 2.14306(11) -0.76955(14) -0.07848(9) 0.0252(6) Uani 1 1 d . . .
W5 W 2.12360(11) -0.93564(14) -0.14675(9) 0.0269(6) Uani 1 1 d . . .
W6 W 2.11928(11) -0.93553(14) -0.31307(9) 0.0263(6) Uani 1 1 d . . .
W7 W 2.13534(10) -0.76873(14) -0.40033(9) 0.0236(5) Uani 1 1 d . . .
W8 W 2.15588(10) -0.58812(14) -0.32719(9) 0.0230(5) Uani 1 1 d . . .
W9 W 2.15945(10) -0.58804(14) -0.17247(9) 0.0224(5) Uani 1 1 d . . .
W10 W 1.65463(11) -0.28326(14) -0.09518(9) 0.0243(6) Uani 1 1 d . . .
W11 W 1.48695(11) -0.29973(14) -0.17079(9) 0.0253(6) Uani 1 1 d . . .
W12 W 1.48686(10) -0.29882(14) -0.33729(9) 0.0245(5) Uani 1 1 d . . .
W13 W 1.65435(11) -0.27864(14) -0.41697(9) 0.0248(5) Uani 1 1 d . . .
W14 W 1.83495(10) -0.26284(14) -0.33679(9) 0.0253(6) Uani 1 1 d . . .
W15 W 1.83516(10) -0.26394(14) -0.18119(9) 0.0243(5) Uani 1 1 d . . .
W16 W 1.56546(11) -0.12372(14) -0.17810(9) 0.0262(6) Uani 1 1 d . . .
W17 W 1.56532(11) -0.12144(14) -0.34781(9) 0.0277(6) Uani 1 1 d . . .
W18 W 1.74963(11) -0.10552(14) -0.26645(9) 0.0266(6) Uani 1 1 d . . .
W19 W 1.82204(10) -0.60098(14) -0.07720(9) 0.0227(5) Uani 1 1 d . . .
W20 W 1.80263(11) -0.76840(14) -0.14637(9) 0.0239(5) Uani 1 1 d . . .
W21 W 1.65425(10) -0.62057(14) -0.15252(9) 0.0251(6) Uani 1 1 d . . .
W22 W 1.81879(10) -0.60057(14) -0.40454(9) 0.0233(5) Uani 1 1 d . . .
W23 W 1.79923(10) -0.76882(14) -0.31630(9) 0.0232(5) Uani 1 1 d . . .
W24 W 1.65196(10) -0.62151(14) -0.32114(9) 0.0232(5) Uani 1 1 d . . .
As1 As 2.1316(2) -0.7629(3) -0.2396(2) 0.0204(13) Uani 1 1 d . . .
As2 As 1.6606(2) -0.2905(3) -0.2557(2) 0.0215(13) Uani 1 1 d . . .
As3 As 1.8272(3) -0.5938(3) -0.2417(2) 0.0198(13) Uani 1 1 d . . .
Ni1 Ni 1.9780(3) -0.6800(4) -0.1664(3) 0.0218(16) Uani 1 1 d . . .
Ni2 Ni 1.9603(3) -0.8350(4) -0.2311(3) 0.0220(16) Uani 1 1 d . . .
Ni3 Ni 1.9756(3) -0.6814(4) -0.3118(3) 0.0225(16) Uani 1 1 d . . .
Ni4 Ni 1.7433(3) -0.4446(4) -0.1758(3) 0.0260(17) Uani 1 1 d . . .
Ni5 Ni 1.5869(3) -0.4605(4) -0.2467(3) 0.0230(16) Uani 1 1 d . . .
Ni6 Ni 1.7425(3) -0.4437(4) -0.3217(3) 0.0249(17) Uani 1 1 d . . .
Ni7 Ni 1.5000 -0.5000 0.0000 0.021(4) Uani 0.60 2 d SP . .
Na1 Na 2.3133(10) -0.6868(13) -0.4057(8) 0.031(5) Uiso 1 1 d . . .
Na2 Na 2.0584(10) -0.4472(13) -0.4480(9) 0.037(5) Uiso 1 1 d . . .
Na3 Na 2.3183(9) -0.6854(12) -0.0900(8) 0.028(5) Uiso 1 1 d . . .
Na4 Na 1.6392(10) -0.7883(12) -0.2242(8) 0.031(5) Uiso 1 1 d . . .
Na5 Na 2.3098(10) -0.4832(13) -0.3722(9) 0.037(5) Uiso 1 1 d . . .
Na6 Na 1.3953(10) -0.1464(13) -0.2673(8) 0.035(5) Uiso 1 1 d . . .
Na7 Na 2.0600(12) -0.4440(16) -0.0658(10) 0.058(7) Uiso 1 1 d . . .
Na8 Na 1.2560(11) -0.2991(15) -0.3362(10) 0.052(6) Uiso 1 1 d . . .
Na9 Na 2.0003(14) -0.5004(18) -0.2510(12) 0.000(6) Uiso 0.50 1 d P . .
Na10 Na 2.5000 -0.5000 -0.5000 0.027(7) Uiso 1 2 d S . .
Na11 Na 1.5687(16) 0.059(2) -0.4603(14) 0.017(8) Uiso 0.50 1 d P . .
O2NW O 1.8890(14) -0.9259(18) -0.2241(12) 0.017(7) Uiso 1 1 d . . .
O5NW O 1.4958(15) -0.5299(19) -0.2388(13) 0.023(8) Uiso 1 1 d . . .
O1A1 O 2.0331(16) -0.745(2) -0.2356(14) 0.029(8) Uiso 1 1 d . . .
O2A1 O 2.1678(15) -0.814(2) -0.1724(13) 0.026(8) Uiso 1 1 d . . .
O3A1 O 2.1599(14) -0.8162(18) -0.2987(12) 0.014(7) Uiso 1 1 d . . .
O4A1 O 2.1775(15) -0.678(2) -0.2452(13) 0.025(8) Uiso 1 1 d . . .
O1A2 O 1.6807(13) -0.3887(17) -0.2498(11) 0.009(6) Uiso 1 1 d . . .
O2A2 O 1.6090(17) -0.260(2) -0.1963(14) 0.037(9) Uiso 1 1 d . . .
O3A2 O 1.6094(15) -0.2579(19) -0.3158(12) 0.021(7) Uiso 1 1 d . . .
O4A2 O 1.7387(15) -0.2474(19) -0.2581(13) 0.023(8) Uiso 1 1 d . . .
O1A3 O 1.7861(14) -0.6375(19) -0.1775(12) 0.018(7) Uiso 1 1 d . . .
O2A3 O 1.8043(16) -0.497(2) -0.2459(14) 0.030(8) Uiso 1 1 d . . .
O3A3 O 1.9206(15) -0.620(2) -0.2414(13) 0.027(8) Uiso 1 1 d . . .
O4A3 O 1.7873(16) -0.631(2) -0.2997(14) 0.031(8) Uiso 1 1 d . . .
O1T O 2.3890(18) -0.896(2) -0.1293(15) 0.043(10) Uiso 1 1 d . . .
O1N1 O 1.9197(13) -0.6191(18) -0.1040(12) 0.012(7) Uiso 1 1 d . . .
O1N3 O 1.9161(13) -0.6197(17) -0.3782(11) 0.008(6) Uiso 1 1 d . . .
O1N4 O 1.8033(15) -0.501(2) -0.1087(13) 0.027(8) Uiso 1 1 d . . .
O1N6 O 1.8007(13) -0.5035(18) -0.3829(12) 0.012(7) Uiso 1 1 d . . .
O12 O 2.3055(16) -0.888(2) -0.2396(14) 0.030(8) Uiso 1 1 d . . .
O2T O 2.3846(15) -0.895(2) -0.3501(13) 0.028(8) Uiso 1 1 d . . .
O23 O 2.3177(14) -0.7550(19) -0.3033(12) 0.019(7) Uiso 1 1 d . . .
O26 O 2.2390(16) -0.937(2) -0.3238(14) 0.030(8) Uiso 1 1 d . . .
O27 O 2.2479(15) -0.816(2) -0.3925(13) 0.026(8) Uiso 1 1 d . . .
O3T O 2.4090(18) -0.659(2) -0.2524(15) 0.045(10) Uiso 1 1 d . . .
O38 O 2.2680(14) -0.6096(18) -0.3127(12) 0.016(7) Uiso 1 1 d . . .
O39 O 2.2755(17) -0.606(2) -0.1913(15) 0.039(9) Uiso 1 1 d . . .
O4N O 2.0457(16) -0.736(2) -0.1023(14) 0.034(9) Uiso 1 1 d . . .
O4T O 2.1452(17) -0.746(2) -0.0031(15) 0.042(10) Uiso 1 1 d . . .
O45 O 2.1303(16) -0.880(2) -0.0726(14) 0.033(9) Uiso 1 1 d . . .
O45N O 1.6610(18) -0.518(2) -0.1776(15) 0.044(10) Uiso 1 1 d . . .
O49 O 2.1825(14) -0.6751(18) -0.1128(12) 0.014(7) Uiso 1 1 d . . .
O5N O 2.0319(17) -0.895(2) -0.1626(14) 0.039(9) Uiso 1 1 d . . .
O5T O 2.1107(17) -1.028(2) -0.1144(15) 0.041(10) Uiso 1 1 d . . .
O56 O 2.1471(17) -0.961(2) -0.2293(15) 0.042(10) Uiso 1 1 d . . .
O56N O 1.6547(14) -0.5203(18) -0.3085(12) 0.013(7) Uiso 1 1 d . . .
O6N O 2.0278(14) -0.8960(18) -0.2943(12) 0.014(7) Uiso 1 1 d . . .
O6T O 2.1050(16) -1.030(2) -0.3340(13) 0.028(8) Uiso 1 1 d . . .
O67 O 2.1168(15) -0.8755(19) -0.3913(13) 0.022(8) Uiso 1 1 d . . .
O7N O 2.0446(14) -0.7362(18) -0.3719(12) 0.016(7) Uiso 1 1 d . . .
O7T O 2.1296(17) -0.752(2) -0.4789(15) 0.039(9) Uiso 1 1 d . . .
O78 O 2.1725(14) -0.6761(19) -0.3776(12) 0.018(7) Uiso 1 1 d . . .
O8T O 2.1558(15) -0.5080(19) -0.3783(13) 0.022(8) Uiso 1 1 d . . .
O89 O 2.1553(13) -0.5317(18) -0.2522(11) 0.013(7) Uiso 1 1 d . . .
O8N O 2.0556(14) -0.6085(18) -0.3184(12) 0.016(7) Uiso 1 1 d . . .
O9N O 2.0646(14) -0.6087(19) -0.1766(12) 0.018(7) Uiso 1 1 d . . .
O9T O 2.1619(14) -0.5096(18) -0.1275(12) 0.015(7) Uiso 1 1 d . . .
O10N O 1.6855(17) -0.377(2) -0.1163(14) 0.035(9) Uiso 1 1 d . . .
O10T O 1.6667(16) -0.286(2) -0.0204(14) 0.031(8) Uiso 1 1 d . . .
O101 O 1.5420(14) -0.2969(18) -0.0987(12) 0.017(7) Uiso 1 1 d . . .
O105 O 1.7443(13) -0.2440(17) -0.1275(11) 0.010(6) Uiso 1 1 d . . .
O106 O 1.6122(16) -0.172(2) -0.1052(14) 0.030(8) Uiso 1 1 d . . .
O11N O 1.5297(14) -0.3910(19) -0.1853(12) 0.020(7) Uiso 1 1 d . . .
O11T O 1.3974(17) -0.316(2) -0.1411(14) 0.036(9) Uiso 1 1 d . . .
O112 O 1.4655(16) -0.273(2) -0.2495(13) 0.029(8) Uiso 1 1 d . . .
O116 O 1.4793(15) -0.1882(19) -0.1657(13) 0.023(8) Uiso 1 1 d . . .
O12N O 1.5286(13) -0.3912(17) -0.3146(11) 0.009(6) Uiso 1 1 d . . .
O12T O 1.3962(17) -0.316(2) -0.3626(15) 0.042(10) Uiso 1 1 d . . .
O123 O 1.5458(14) -0.2963(19) -0.4120(12) 0.020(7) Uiso 1 1 d . . .
O127 O 1.4817(17) -0.176(2) -0.3548(14) 0.038(9) Uiso 1 1 d . . .
O13 O 2.3184(16) -0.753(2) -0.1838(14) 0.034(9) Uiso 1 1 d . . .
O13N O 1.6841(14) -0.3740(18) -0.3894(11) 0.012(7) Uiso 1 1 d . . .
O13T O 1.6695(18) -0.281(2) -0.4947(15) 0.043(10) Uiso 1 1 d . . .
O134 O 1.7490(16) -0.239(2) -0.3896(14) 0.029(8) Uiso 1 1 d . . .
O137 O 1.6132(16) -0.166(2) -0.4159(13) 0.029(8) Uiso 1 1 d . . .
O14 O 2.2535(14) -0.8108(18) -0.0867(12) 0.017(7) Uiso 1 1 d . . .
O14T O 1.9150(15) -0.257(2) -0.3843(13) 0.027(8) Uiso 1 1 d . . .
O14N O 1.8199(18) -0.363(2) -0.3286(15) 0.042(10) Uiso 1 1 d . . .
O145 O 1.8871(15) -0.262(2) -0.2564(13) 0.025(8) Uiso 1 1 d . . .
O148 O 1.8187(15) -0.145(2) -0.3234(13) 0.028(8) Uiso 1 1 d . . .
O15 O 2.2379(17) -0.939(2) -0.1405(14) 0.035(9) Uiso 1 1 d . . .
O15N O 1.8190(18) -0.362(2) -0.1822(16) 0.048(10) Uiso 1 1 d . . .
O15T O 1.9132(16) -0.263(2) -0.1355(13) 0.029(8) Uiso 1 1 d . . .
O158 O 1.8128(16) -0.149(2) -0.2024(14) 0.030(8) Uiso 1 1 d . . .
O16T O 1.5286(16) -0.036(2) -0.1522(13) 0.030(8) Uiso 1 1 d . . .
O167 O 1.5357(17) -0.115(2) -0.2622(14) 0.035(9) Uiso 1 1 d . . .
O168 O 1.6672(14) -0.1075(19) -0.2064(12) 0.019(7) Uiso 1 1 d . . .
O17T O 1.5272(18) -0.034(2) -0.3779(15) 0.045(10) Uiso 1 1 d . . .
O178 O 1.6670(13) -0.1040(17) -0.3264(11) 0.008(6) Uiso 1 1 d . . .
O18T O 1.7684(16) -0.017(2) -0.2714(13) 0.029(8) Uiso 1 1 d . . .
O19T O 1.8349(16) -0.591(2) 0.0025(13) 0.029(8) Uiso 1 1 d . . .
O191 O 1.7088(17) -0.608(2) -0.0785(14) 0.036(9) Uiso 1 1 d . . .
O192 O 1.8150(14) -0.7145(18) -0.0732(12) 0.016(7) Uiso 1 1 d . . .
O20T O 1.7977(15) -0.8581(19) -0.1128(13) 0.022(8) Uiso 1 1 d . . .
O201 O 1.6933(13) -0.7304(17) -0.1381(11) 0.012(7) Uiso 1 1 d . . .
O203 O 1.7769(16) -0.783(2) -0.2313(13) 0.029(8) Uiso 1 1 d . . .
O21N O 1.9012(14) -0.7662(19) -0.1681(12) 0.020(7) Uiso 1 1 d . . .
O21T O 1.5605(16) -0.624(2) -0.1288(14) 0.035(9) Uiso 1 1 d . . .
O214 O 1.6406(15) -0.648(2) -0.2334(13) 0.026(8) Uiso 1 1 d . . .
O22T O 1.8302(16) -0.591(2) -0.4832(14) 0.035(9) Uiso 1 1 d . . .
O223 O 1.8132(16) -0.720(2) -0.3924(13) 0.030(8) Uiso 1 1 d . . .
O224 O 1.7022(15) -0.610(2) -0.4008(13) 0.024(8) Uiso 1 1 d . . .
O234 O 1.6916(14) -0.7272(18) -0.3198(12) 0.013(7) Uiso 1 1 d . . .
O23N O 1.8996(15) -0.766(2) -0.2999(13) 0.026(8) Uiso 1 1 d . . .
O23T O 1.7997(15) -0.865(2) -0.3355(13) 0.027(8) Uiso 1 1 d . . .
O24T O 1.5573(16) -0.619(2) -0.3442(14) 0.031(8) Uiso 1 1 d . . .
O1W O 2.4519(16) -0.502(2) -0.3854(14) 0.033(9) Uiso 1 1 d . . .
O2W O 1.9742(18) -0.426(2) -0.5317(15) 0.044(10) Uiso 1 1 d . . .
O3W O 2.6141(15) -0.490(2) -0.4504(13) 0.027(8) Uiso 1 1 d . . .
O4W O 1.7431(16) -0.113(2) -0.1071(14) 0.032(9) Uiso 1 1 d . . .
O5W O 2.0478(17) -0.322(2) -0.4332(14) 0.038(9) Uiso 1 1 d . . .
O6W O 1.4924(19) 0.070(3) -0.2574(16) 0.054(11) Uiso 1 1 d . . .
O7W O 1.8286(17) -0.400(2) -0.4802(15) 0.042(10) Uiso 1 1 d . . .
O8W O 1.8289(17) -0.400(2) -0.0207(15) 0.039(9) Uiso 1 1 d . . .
O9W O 1.9629(17) -0.464(2) -0.3548(15) 0.039(9) Uiso 1 1 d . . .
O10W O 2.4801(17) -0.363(2) -0.5061(14) 0.036(9) Uiso 1 1 d . . .
O11W O 2.296(3) -0.903(4) 0.017(2) 0.117(19) Uiso 1 1 d . . .
O12W O 2.2975(15) -0.5646(19) -0.4519(13) 0.023(8) Uiso 1 1 d . . .
O13W O 2.4522(18) -0.710(2) -0.3920(15) 0.044(10) Uiso 1 1 d . . .
O14W O 1.9605(16) -0.468(2) -0.1463(14) 0.033(9) Uiso 1 1 d . . .
O15W O 1.519(2) -0.623(3) 0.000(2) 0.081(14) Uiso 1 1 d . . .
O16W O 1.478(2) -0.505(3) -0.0899(17) 0.060(12) Uiso 1 1 d . . .
O17W O 1.6168(19) -0.499(3) -0.0267(17) 0.056(11) Uiso 1 1 d . . .
O18W O 1.9358(18) -0.779(2) -0.4576(15) 0.045(10) Uiso 1 1 d . . .
O19W O 1.1012(13) -0.1612(18) -0.3257(12) 0.014(7) Uiso 1 1 d . . .
O20W O 1.508(2) -0.785(3) -0.2133(17) 0.062(12) Uiso 1 1 d . . .
O21W O 1.605(4) -0.886(5) -0.126(3) 0.19(3) Uiso 1 1 d . . .
O22W O 1.9341(18) -0.912(2) -0.4876(16) 0.048(10) Uiso 1 1 d . . .
O23W O 1.268(2) -0.423(3) -0.282(2) 0.081(14) Uiso 1 1 d . . .
O24W O 2.288(2) -0.563(3) -0.0515(17) 0.061(12) Uiso 1 1 d . . .
O25W O 1.1251(18) -0.289(2) -0.3281(16) 0.047(10) Uiso 1 1 d . . .
O26W O 2.2664(13) -0.3688(18) -0.4255(12) 0.014(7) Uiso 1 1 d . . .
O27W O 1.290(2) -0.230(3) -0.2462(18) 0.071(13) Uiso 1 1 d . . .
O28W O 1.816(8) -0.101(10) -0.444(7) 0.43(8) Uiso 1 1 d . . .
O29W O 2.451(2) -0.720(3) -0.1012(18) 0.065(12) Uiso 1 1 d . . .
O30W O 1.665(2) -0.728(3) -0.4757(17) 0.060(12) Uiso 1 1 d . . .
O31W O 2.0328(19) -0.371(3) -0.2432(17) 0.054(11) Uiso 1 1 d . . .
O32W O 1.3265(17) -0.077(2) -0.3507(15) 0.041(9) Uiso 1 1 d . . .
O33W O 1.634(2) -0.900(3) -0.2759(17) 0.058(11) Uiso 1 1 d . . .
O34W O 1.2311(18) -0.182(2) -0.3884(15) 0.046(10) Uiso 1 1 d . . .
O35W O 1.721(4) 0.018(5) -0.139(3) 0.20(3) Uiso 1 1 d . . .
O36W O 2.492(3) -0.828(3) -0.009(2) 0.009(13) Uiso 0.50 1 d P . .
O37W O 1.932(3) -0.956(4) -0.374(2) 0.022(15) Uiso 0.50 1 d P . .
O38W O 1.955(2) -1.059(3) -0.174(2) 0.000(11) Uiso 0.50 1 d P . .
O39W O 1.942(3) -0.782(4) -0.010(2) 0.016(14) Uiso 0.50 1 d P . .
O40W O 1.165(2) -0.139(3) -0.223(2) 0.000(11) Uiso 0.50 1 d P . .
O41W O 1.574(3) 0.165(4) -0.393(2) 0.018(14) Uiso 0.50 1 d P . .
O42W O 2.025(3) -0.577(4) -0.022(3) 0.026(16) Uiso 0.50 1 d P . .
O43W O 1.609(3) 0.140(4) -0.542(2) 0.020(15) Uiso 0.50 1 d P . .
O44W O 1.701(3) 0.021(4) -0.428(3) 0.033(17) Uiso 0.50 1 d P . .
O45W O 1.342(3) -0.053(4) -0.205(2) 0.016(14) Uiso 0.50 1 d P . .
O46W O 1.791(3) -0.851(4) -0.489(3) 0.027(16) Uiso 0.50 1 d P . .
O47W O 1.646(4) -0.771(5) -0.015(3) 0.06(2) Uiso 0.50 1 d P . .
O48W O 1.431(4) 0.079(5) -0.472(3) 0.06(2) Uiso 0.50 1 d P . .
O49W O 1.208(5) -0.202(6) -0.096(4) 0.09(3) Uiso 0.50 1 d P . .
O50W O 1.749(4) -0.119(5) -0.491(3) 0.06(2) Uiso 0.50 1 d P . .
O51W O 2.500(3) -0.953(4) -0.069(3) 0.13(2) Uiso 1 1 d . . .
O52W O 1.013(4) -0.132(5) -0.411(3) 0.18(3) Uiso 1 1 d . . .
O53W O 1.876(3) -0.109(4) -0.074(2) 0.12(2) Uiso 1 1 d . . .
O54W O 1.360(2) -0.476(3) -0.1846(18) 0.071(13) Uiso 1 1 d . . .

loop_
_atom_site_aniso_label
_atom_site_aniso_U_11
_atom_site_aniso_U_22
_atom_site_aniso_U_33
_atom_site_aniso_U_23
_atom_site_aniso_U_13
_atom_site_aniso_U_12
W1 0.0268(11) 0.0243(16) 0.0260(12) -0.0012(11) -0.0027(9) 0.0021(10)
W2 0.0234(11) 0.0293(17) 0.0287(13) -0.0066(11) -0.0014(9) 0.0000(10)
W3 0.0183(10) 0.0287(16) 0.0259(12) -0.0025(11) 0.0007(8) -0.0014(9)
W4 0.0286(11) 0.0281(16) 0.0182(11) -0.0006(10) -0.0024(9) 0.0002(10)
W5 0.0302(11) 0.0244(16) 0.0255(12) 0.0022(11) -0.0025(9) -0.0024(10)
W6 0.0270(11) 0.0241(16) 0.0282(13) -0.0052(11) -0.0002(9) -0.0029(10)
W7 0.0230(11) 0.0259(16) 0.0219(12) -0.0020(10) 0.0003(8) -0.0020(10)
W8 0.0224(10) 0.0247(16) 0.0221(12) -0.0027(10) 0.0021(8) -0.0032(10)
W9 0.0224(10) 0.0223(15) 0.0225(12) -0.0051(10) -0.0012(8) 0.0002(9)
W10 0.0274(11) 0.0239(16) 0.0216(12) -0.0055(11) -0.0020(9) 0.0004(10)
W11 0.0259(11) 0.0241(16) 0.0260(12) -0.0037(11) -0.0014(9) -0.0022(10)
W12 0.0243(11) 0.0251(16) 0.0242(12) -0.0034(11) -0.0040(9) -0.0016(10)
W13 0.0277(11) 0.0247(16) 0.0220(12) -0.0002(10) -0.0049(9) -0.0029(10)
W14 0.0220(10) 0.0254(16) 0.0283(12) 0.0005(11) 0.0016(9) -0.0031(10)
W15 0.0227(11) 0.0232(16) 0.0264(12) -0.0007(10) -0.0051(9) -0.0007(10)
W16 0.0255(11) 0.0218(16) 0.0313(13) -0.0035(11) -0.0021(9) -0.0008(10)
W17 0.0251(11) 0.0306(17) 0.0262(12) 0.0012(11) -0.0047(9) 0.0007(10)
W18 0.0273(11) 0.0217(16) 0.0307(13) -0.0012(11) -0.0033(9) -0.0020(10)
W19 0.0227(10) 0.0254(16) 0.0190(11) -0.0008(10) 0.0005(8) 0.0014(10)
W20 0.0256(11) 0.0232(16) 0.0226(12) 0.0027(10) -0.0004(8) -0.0035(10)
W21 0.0227(11) 0.0269(16) 0.0255(12) -0.0023(11) 0.0010(9) -0.0015(10)
W22 0.0222(10) 0.0262(16) 0.0213(12) -0.0002(10) -0.0007(8) -0.0025(10)
W23 0.0248(11) 0.0226(16) 0.0223(12) -0.0034(10) -0.0021(8) -0.0024(10)
W24 0.0219(10) 0.0231(16) 0.0247(12) -0.0010(10) -0.0012(8) -0.0027(10)
As1 0.022(3) 0.023(4) 0.017(3) -0.006(2) -0.002(2) -0.002(2)
As2 0.017(2) 0.023(4) 0.025(3) -0.004(3) -0.005(2) -0.006(2)
As3 0.023(3) 0.016(4) 0.022(3) -0.002(2) -0.003(2) -0.004(2)
Ni1 0.024(3) 0.015(5) 0.027(4) -0.004(3) -0.003(3) -0.003(3)
Ni2 0.029(3) 0.016(5) 0.020(3) 0.004(3) -0.007(3) -0.002(3)
Ni3 0.024(3) 0.024(5) 0.018(3) 0.002(3) -0.008(3) 0.000(3)
Ni4 0.019(3) 0.028(5) 0.031(4) -0.002(3) -0.003(3) -0.003(3)
Ni5 0.022(3) 0.019(5) 0.027(4) 0.009(3) -0.005(3) -0.003(3)
Ni6 0.024(3) 0.026(5) 0.025(4) 0.000(3) -0.004(3) -0.003(3)
Ni7 0.026(7) 0.019(11) 0.021(8) -0.006(7) 0.010(6) -0.009(7)

loop_
_atom_type_symbol
_atom_type_description
_atom_type_scat_dispersion_real
_atom_type_scat_dispersion_imag
_atom_type_scat_source
O O 0.0106 0.0060 'International Tables Vol C Tables 4.2.6.8 and 6.1.1.4'
H H 0.0000 0.0000 'International Tables Vol C Tables 4.2.6.8 and 6.1.1.4'
Na Na 0.0362 0.0249 'International Tables Vol C Tables 4.2.6.8 and 6.1.1.4'
Ni Ni 0.3393 1.1124 'International Tables Vol C Tables 4.2.6.8 and 6.1.1.4'
As As 0.0499 2.0058 'International Tables Vol C Tables 4.2.6.8 and 6.1.1.4'
W W -0.8490 6.8722 'International Tables Vol C Tables 4.2.6.8 and 6.1.1.4'

loop_
_geom_angle_atom_site_label_1
_geom_angle_atom_site_label_2
_geom_angle_atom_site_label_3
_geom_angle
_geom_angle_site_symmetry_1
_geom_angle_site_symmetry_3
_geom_angle_publ_flag
O1T W1 O15 104.3(16) . . ?
O1T W1 O14 105.0(14) . . ?
O15 W1 O14 89.8(13) . . ?
O1T W1 O13 102.3(15) . . ?
O15 W1 O13 153.3(13) . . ?
O14 W1 O13 85.1(13) . . ?
O1T W1 O12 99.5(14) . . ?
O15 W1 O12 85.5(14) . . ?
O14 W1 O12 155.5(11) . . ?
O13 W1 O12 88.4(14) . . ?
O1T W1 O2A1 170.4(14) . . ?
O15 W1 O2A1 69.5(13) . . ?
O14 W1 O2A1 68.2(10) . . ?
O13 W1 O2A1 84.3(12) . . ?
O12 W1 O2A1 87.6(11) . . ?
O1T W1 Na3 92.1(13) . . ?
O15 W1 Na3 135.9(11) . . ?
O14 W1 Na3 46.2(9) . . ?
O13 W1 Na3 43.9(10) . . ?
O12 W1 Na3 132.3(11) . . ?
O2A1 W1 Na3 87.8(9) . . ?
O2T W2 O26 103.3(15) . . ?
O2T W2 O27 101.5(13) . . ?
O26 W2 O27 89.4(14) . . ?
O2T W2 O12 101.1(13) . . ?
O26 W2 O12 84.1(14) . . ?
O27 W2 O12 157.4(12) . . ?
O2T W2 O23 101.1(13) . . ?
O26 W2 O23 155.2(13) . . ?
O27 W2 O23 90.0(13) . . ?
O12 W2 O23 87.0(13) . . ?
O2T W2 O3A1 170.5(12) . . ?
O26 W2 O3A1 70.0(12) . . ?
O27 W2 O3A1 72.3(11) . . ?
O12 W2 O3A1 85.2(10) . . ?
O23 W2 O3A1 86.2(10) . . ?
O2T W2 Na1 89.6(11) . . ?
O26 W2 Na1 138.4(10) . . ?
O27 W2 Na1 49.1(11) . . ?
O12 W2 Na1 132.5(11) . . ?
O23 W2 Na1 45.5(9) . . ?
O3A1 W2 Na1 91.3(7) . . ?
O3T W3 O38 106.2(15) . . ?
O3T W3 O39 103.1(16) . . ?
O38 W3 O39 91.7(13) . . ?
O3T W3 O23 98.7(15) . . ?
O38 W3 O23 86.3(12) . . ?
O39 W3 O23 157.8(12) . . ?
O3T W3 O13 99.7(15) . . ?
O38 W3 O13 154.0(12) . . ?
O39 W3 O13 85.1(15) . . ?
O23 W3 O13 87.0(13) . . ?
O3T W3 O4A1 173.1(16) . . ?
O38 W3 O4A1 69.9(11) . . ?
O39 W3 O4A1 71.8(12) . . ?
O23 W3 O4A1 86.8(11) . . ?
O13 W3 O4A1 84.7(11) . . ?
O3T W3 Na1 90.4(12) . . ?
O38 W3 Na1 47.6(9) . . ?
O39 W3 Na1 139.4(11) . . ?
O23 W3 Na1 43.7(9) . . ?
O13 W3 Na1 130.6(11) . . ?
O4A1 W3 Na1 90.7(7) . . ?
O3T W3 Na3 91.3(12) . . ?
O38 W3 Na3 138.1(9) . . ?
O39 W3 Na3 46.7(11) . . ?
O23 W3 Na3 129.1(10) . . ?
O13 W3 Na3 42.2(11) . . ?
O4A1 W3 Na3 88.4(7) . . ?
Na1 W3 Na3 172.8(5) . . ?
O4T W4 O4N 103.3(15) . . ?
O4T W4 O49 95.9(15) . . ?
O4N W4 O49 92.0(13) . . ?
O4T W4 O45 104.1(16) . . ?
O4N W4 O45 97.0(14) . . ?
O49 W4 O45 155.4(12) . . ?
O4T W4 O14 98.8(13) . . ?
O4N W4 O14 157.6(13) . . ?
O49 W4 O14 81.9(12) . . ?
O45 W4 O14 81.1(12) . . ?
O4T W4 O2A1 167.0(13) . . ?
O4N W4 O2A1 89.7(12) . . ?
O49 W4 O2A1 84.8(11) . . ?
O45 W4 O2A1 72.5(13) . . ?
O14 W4 O2A1 68.4(10) . . ?
O4T W4 Na3 84.3(11) . . ?
O4N W4 Na3 132.9(12) . . ?
O49 W4 Na3 40.9(8) . . ?
O45 W4 Na3 126.6(9) . . ?
O14 W4 Na3 45.6(10) . . ?
O2A1 W4 Na3 87.9(8) . . ?
O5N W5 O5T 104.1(16) . . ?
O5N W5 O56 95.2(14) . . ?
O5T W5 O56 99.1(16) . . ?
O5N W5 O45 92.9(14) . . ?
O5T W5 O45 99.9(15) . . ?
O56 W5 O45 156.8(14) . . ?
O5N W5 O15 156.4(16) . . ?
O5T W5 O15 99.4(14) . . ?
O56 W5 O15 82.7(13) . . ?
O45 W5 O15 81.2(13) . . ?
O5N W5 O2A1 88.3(14) . . ?
O5T W5 O2A1 165.1(12) . . ?
O56 W5 O2A1 87.7(13) . . ?
O45 W5 O2A1 70.8(12) . . ?
O15 W5 O2A1 68.2(12) . . ?
O6N W6 O6T 104.2(13) . . ?
O6N W6 O56 92.4(13) . . ?
O6T W6 O56 98.8(15) . . ?
O6N W6 O67 92.4(12) . . ?
O6T W6 O67 102.3(13) . . ?
O56 W6 O67 156.5(14) . . ?
O6N W6 O26 155.1(14) . . ?
O6T W6 O26 100.6(13) . . ?
O56 W6 O26 82.8(12) . . ?
O67 W6 O26 83.2(11) . . ?
O6N W6 O3A1 86.6(12) . . ?
O6T W6 O3A1 168.1(11) . . ?
O56 W6 O3A1 85.5(13) . . ?
O67 W6 O3A1 71.8(11) . . ?
O26 W6 O3A1 68.8(11) . . ?
O7T W7 O7N 106.6(13) . . ?
O7T W7 O78 101.9(15) . . ?
O7N W7 O78 88.5(13) . . ?
O7T W7 O67 100.1(15) . . ?
O7N W7 O67 93.9(13) . . ?
O78 W7 O67 156.2(12) . . ?
O7T W7 O27 99.2(13) . . ?
O7N W7 O27 154.2(12) . . ?
O78 W7 O27 86.0(12) . . ?
O67 W7 O27 81.6(12) . . ?
O7T W7 O3A1 167.3(14) . . ?
O7N W7 O3A1 83.5(10) . . ?
O78 W7 O3A1 85.7(11) . . ?
O67 W7 O3A1 71.0(11) . . ?
O27 W7 O3A1 70.9(10) . . ?
O7T W7 Na1 88.5(11) . . ?
O7N W7 Na1 131.8(10) . . ?
O78 W7 Na1 43.4(9) . . ?
O67 W7 Na1 128.9(9) . . ?
O27 W7 Na1 47.3(10) . . ?
O3A1 W7 Na1 90.3(7) . . ?
O8T W8 O8N 106.5(13) . . ?
O8T W8 O78 104.0(13) . . ?
O8N W8 O78 88.5(12) . . ?
O8T W8 O38 99.5(12) . . ?
O8N W8 O38 153.9(13) . . ?
O78 W8 O38 83.2(11) . . ?
O8T W8 O89 97.0(13) . . ?
O8N W8 O89 93.5(11) . . ?
O78 W8 O89 157.4(12) . . ?
O38 W8 O89 85.2(11) . . ?
O8T W8 O4A1 165.1(12) . . ?
O8N W8 O4A1 84.2(11) . . ?
O78 W8 O4A1 86.3(11) . . ?
O38 W8 O4A1 70.6(11) . . ?
O89 W8 O4A1 71.5(11) . . ?
O8T W8 Na9 90.8(11) . . ?
O8N W8 Na9 47.1(11) . . ?
O78 W8 Na9 135.6(9) . . ?
O38 W8 Na9 135.9(9) . . ?
O89 W8 Na9 50.8(8) . . ?
O4A1 W8 Na9 89.1(9) . . ?
O8T W8 Na5 51.3(9) . . ?
O8N W8 Na5 157.3(10) . . ?
O78 W8 Na5 101.1(9) . . ?
O38 W8 Na5 48.7(9) . . ?
O89 W8 Na5 85.5(8) . . ?
O4A1 W8 Na5 116.6(8) . . ?
Na9 W8 Na5 120.1(6) . . ?
O8T W8 Na1 91.0(10) . . ?
O8N W8 Na1 130.6(10) . . ?
O78 W8 Na1 42.2(8) . . ?
O38 W8 Na1 45.3(9) . . ?
O89 W8 Na1 130.6(7) . . ?
O4A1 W8 Na1 89.6(8) . . ?
Na9 W8 Na1 177.5(6) . . ?
Na5 W8 Na1 62.4(5) . . ?
O9N W9 O9T 107.7(13) . . ?
O9N W9 O49 90.6(12) . . ?
O9T W9 O49 101.2(12) . . ?
O9N W9 O89 93.0(11) . . ?
O9T W9 O89 99.0(13) . . ?
O49 W9 O89 157.3(12) . . ?
O9N W9 O39 153.8(14) . . ?
O9T W9 O39 98.6(13) . . ?
O49 W9 O39 83.7(12) . . ?
O89 W9 O39 83.2(12) . . ?
O9N W9 O4A1 82.8(12) . . ?
O9T W9 O4A1 166.7(11) . . ?
O49 W9 O4A1 86.4(11) . . ?
O89 W9 O4A1 71.8(12) . . ?
O39 W9 O4A1 71.3(12) . . ?
O9N W9 Na9 46.7(11) . . ?
O9T W9 Na9 92.0(10) . . ?
O49 W9 Na9 137.3(9) . . ?
O89 W9 Na9 51.4(8) . . ?
O39 W9 Na9 134.5(10) . . ?
O4A1 W9 Na9 89.6(8) . . ?
O9N W9 Na3 130.8(10) . . ?
O9T W9 Na3 89.4(9) . . ?
O49 W9 Na3 40.2(8) . . ?
O89 W9 Na3 130.4(8) . . ?
O39 W9 Na3 47.2(10) . . ?
O4A1 W9 Na3 89.5(8) . . ?
Na9 W9 Na3 177.4(6) . . ?
O10T W10 O10N 106.0(16) . . ?
O10T W10 O105 104.6(13) . . ?
O10N W10 O105 91.8(13) . . ?
O10T W10 O101 99.8(12) . . ?
O10N W10 O101 94.9(13) . . ?
O105 W10 O101 151.8(11) . . ?
O10T W10 O106 96.0(15) . . ?
O10N W10 O106 158.1(13) . . ?
O105 W10 O106 82.9(12) . . ?
O101 W10 O106 80.7(12) . . ?
O10T W10 O2A2 165.9(13) . . ?
O10N W10 O2A2 85.0(13) . . ?
O105 W10 O2A2 83.5(10) . . ?
O101 W10 O2A2 69.9(11) . . ?
O106 W10 O2A2 73.3(12) . . ?
O11T W11 O11N 104.8(15) . . ?
O11T W11 O112 102.7(14) . . ?
O11N W11 O112 93.1(14) . . ?
O11T W11 O101 99.4(13) . . ?
O11N W11 O101 93.7(13) . . ?
O112 W11 O101 154.4(13) . . ?
O11T W11 O116 97.9(15) . . ?
O11N W11 O116 157.2(12) . . ?
O112 W11 O116 83.0(14) . . ?
O101 W11 O116 81.1(13) . . ?
O11T W11 O2A2 168.5(15) . . ?
O11N W11 O2A2 84.1(13) . . ?
O112 W11 O2A2 83.8(12) . . ?
O101 W11 O2A2 72.4(11) . . ?
O116 W11 O2A2 73.2(12) . . ?
O11T W11 Na6 88.6(12) . . ?
O11N W11 Na6 131.8(10) . . ?
O112 W11 Na6 38.8(11) . . ?
O101 W11 Na6 130.1(10) . . ?
O116 W11 Na6 49.0(9) . . ?
O2A2 W11 Na6 90.8(9) . . ?
O12N W12 O12T 102.5(15) . . ?
O12N W12 O123 92.1(12) . . ?
O12T W12 O123 101.9(13) . . ?
O12N W12 O112 92.1(12) . . ?
O12T W12 O112 102.5(13) . . ?
O123 W12 O112 153.7(12) . . ?
O12N W12 O127 156.6(11) . . ?
O12T W12 O127 100.8(15) . . ?
O123 W12 O127 81.8(13) . . ?
O112 W12 O127 84.2(13) . . ?
O12N W12 O3A2 85.4(11) . . ?
O12T W12 O3A2 170.4(14) . . ?
O123 W12 O3A2 72.2(10) . . ?
O112 W12 O3A2 82.3(10) . . ?
O127 W12 O3A2 71.1(11) . . ?
O12N W12 Na6 136.1(9) . . ?
O12T W12 Na6 87.0(13) . . ?
O123 W12 Na6 128.2(10) . . ?
O112 W12 Na6 44.2(10) . . ?
O127 W12 Na6 46.6(9) . . ?
O3A2 W12 Na6 90.9(8) . . ?
O13T W13 O13N 103.1(15) . . ?
O13T W13 O123 100.6(13) . . ?
O13N W13 O123 92.3(12) . . ?
O13T W13 O134 102.2(14) . . ?
O13N W13 O134 93.4(13) . . ?
O123 W13 O134 154.5(13) . . ?
O13T W13 O137 98.0(15) . . ?
O13N W13 O137 158.9(12) . . ?
O123 W13 O137 83.8(13) . . ?
O134 W13 O137 81.9(13) . . ?
O13T W13 O3A2 167.8(13) . . ?
O13N W13 O3A2 86.6(11) . . ?
O123 W13 O3A2 71.3(10) . . ?
O134 W13 O3A2 84.3(11) . . ?
O137 W13 O3A2 72.5(11) . . ?
O14T W14 O14N 105.5(16) . . ?
O14T W14 O134 104.0(13) . . ?
O14N W14 O134 92.6(15) . . ?
O14T W14 O145 99.5(12) . . ?
O14N W14 O145 95.4(14) . . ?
O134 W14 O145 152.1(13) . . ?
O14T W14 O148 95.8(14) . . ?
O14N W14 O148 158.6(13) . . ?
O134 W14 O148 83.4(13) . . ?
O145 W14 O148 79.4(12) . . ?
O14T W14 O4A2 165.9(13) . . ?
O14N W14 O4A2 85.5(13) . . ?
O134 W14 O4A2 83.8(11) . . ?
O145 W14 O4A2 70.2(10) . . ?
O148 W14 O4A2 73.2(11) . . ?
O15T W15 O15N 105.5(16) . . ?
O15T W15 O145 98.2(13) . . ?
O15N W15 O145 93.9(15) . . ?
O15T W15 O105 104.8(12) . . ?
O15N W15 O105 91.1(14) . . ?
O145 W15 O105 154.2(11) . . ?
O15T W15 O158 99.3(15) . . ?
O15N W15 O158 155.2(13) . . ?
O145 W15 O158 83.4(13) . . ?
O105 W15 O158 81.6(12) . . ?
O15T W15 O4A2 168.4(13) . . ?
O15N W15 O4A2 82.9(13) . . ?
O145 W15 O4A2 72.9(10) . . ?
O105 W15 O4A2 82.7(9) . . ?
O158 W15 O4A2 72.7(12) . . ?
O16T W16 O106 99.8(14) . . ?
O16T W16 O168 105.1(14) . . ?
O106 W16 O168 87.7(12) . . ?
O16T W16 O167 103.9(14) . . ?
O106 W16 O167 156.3(15) . . ?
O168 W16 O167 86.2(12) . . ?
O16T W16 O116 103.1(13) . . ?
O106 W16 O116 89.2(12) . . ?
O168 W16 O116 151.7(13) . . ?
O167 W16 O116 85.4(13) . . ?
O16T W16 O2A2 168.9(13) . . ?
O106 W16 O2A2 72.1(13) . . ?
O168 W16 O2A2 82.4(12) . . ?
O167 W16 O2A2 84.4(13) . . ?
O116 W16 O2A2 69.9(12) . . ?
O16T W16 Na6 94.6(10) . . ?
O106 W16 Na6 136.0(10) . . ?
O168 W16 Na6 128.0(9) . . ?
O167 W16 Na6 42.1(9) . . ?
O116 W16 Na6 46.9(9) . . ?
O2A2 W16 Na6 86.7(8) . . ?
O17T W17 O127 99.6(16) . . ?
O17T W17 O178 103.5(14) . . ?
O127 W17 O178 157.0(14) . . ?
O17T W17 O137 102.4(15) . . ?
O127 W17 O137 91.2(14) . . ?
O178 W17 O137 84.6(11) . . ?
O17T W17 O167 101.0(15) . . ?
O127 W17 O167 86.2(14) . . ?
O178 W17 O167 88.7(11) . . ?
O137 W17 O167 156.6(14) . . ?
O17T W17 O3A2 171.2(13) . . ?
O127 W17 O3A2 73.5(13) . . ?
O178 W17 O3A2 83.7(10) . . ?
O137 W17 O3A2 72.9(12) . . ?
O167 W17 O3A2 84.1(12) . . ?
O17T W17 Na6 90.8(12) . . ?
O127 W17 Na6 43.4(11) . . ?
O178 W17 Na6 134.7(8) . . ?
O137 W17 Na6 134.5(10) . . ?
O167 W17 Na6 46.1(9) . . ?
O3A2 W17 Na6 87.7(7) . . ?
O18T W18 O148 99.7(15) . . ?
O18T W18 O158 102.7(15) . . ?
O148 W18 O158 91.9(13) . . ?
O18T W18 O168 103.5(14) . . ?
O148 W18 O168 156.8(14) . . ?
O158 W18 O168 84.3(12) . . ?
O18T W18 O178 102.0(13) . . ?
O148 W18 O178 88.5(11) . . ?
O158 W18 O178 154.9(13) . . ?
O168 W18 O178 85.5(10) . . ?
O18T W18 O4A2 172.7(12) . . ?
O148 W18 O4A2 75.4(12) . . ?
O158 W18 O4A2 72.4(12) . . ?
O168 W18 O4A2 81.6(11) . . ?
O178 W18 O4A2 83.4(10) . . ?
O19T W19 O1N1 103.1(12) . . ?
O19T W19 O1N4 103.1(15) . . ?
O1N1 W19 O1N4 97.9(13) . . ?
O19T W19 O191 99.3(13) . . ?
O1N1 W19 O191 154.9(13) . . ?
O1N4 W19 O191 87.9(14) . . ?
O19T W19 O192 98.4(13) . . ?
O1N1 W19 O192 88.0(12) . . ?
O1N4 W19 O192 155.7(12) . . ?
O191 W19 O192 77.5(13) . . ?
O19T W19 O1A3 167.1(12) . . ?
O1N1 W19 O1A3 84.4(10) . . ?
O1N4 W19 O1A3 86.0(12) . . ?
O191 W19 O1A3 71.6(11) . . ?
O192 W19 O1A3 71.0(11) . . ?
O20T W20 O21N 104.7(14) . . ?
O20T W20 O192 98.0(13) . . ?
O21N W20 O192 93.8(12) . . ?
O20T W20 O201 97.6(12) . . ?
O21N W20 O201 157.7(13) . . ?
O192 W20 O201 83.7(11) . . ?
O20T W20 O203 102.0(14) . . ?
O21N W20 O203 88.8(12) . . ?
O192 W20 O203 158.5(13) . . ?
O201 W20 O203 85.9(11) . . ?
O20T W20 O1A3 166.8(12) . . ?
O21N W20 O1A3 86.9(12) . . ?
O192 W20 O1A3 74.6(11) . . ?
O201 W20 O1A3 71.0(11) . . ?
O203 W20 O1A3 84.2(12) . . ?
O20T W20 Na4 88.8(10) . . ?
O21N W20 Na4 133.1(9) . . ?
O192 W20 Na4 129.2(8) . . ?
O201 W20 Na4 45.5(8) . . ?
O203 W20 Na4 44.3(9) . . ?
O1A3 W20 Na4 87.7(7) . . ?
O21T W21 O45N 104.7(16) . . ?
O21T W21 O214 97.8(13) . . ?
O45N W21 O214 92.6(15) . . ?
O21T W21 O191 103.0(14) . . ?
O45N W21 O191 90.4(15) . . ?
O214 W21 O191 157.5(12) . . ?
O21T W21 O201 100.2(14) . . ?
O45N W21 O201 155.1(12) . . ?
O214 W21 O201 83.2(12) . . ?
O191 W21 O201 84.8(13) . . ?
O21T W21 O1A3 170.3(14) . . ?
O45N W21 O1A3 84.9(13) . . ?
O214 W21 O1A3 83.2(10) . . ?
O191 W21 O1A3 74.8(11) . . ?
O201 W21 O1A3 70.3(11) . . ?
O21T W21 Na4 88.6(12) . . ?
O45N W21 Na4 135.2(11) . . ?
O214 W21 Na4 42.8(11) . . ?
O191 W21 Na4 128.7(11) . . ?
O201 W21 Na4 43.9(8) . . ?
O1A3 W21 Na4 85.6(8) . . ?
O22T W22 O1N3 102.6(12) . . ?
O22T W22 O1N6 104.7(15) . . ?
O1N3 W22 O1N6 98.2(12) . . ?
O22T W22 O224 99.2(12) . . ?
O1N3 W22 O224 154.4(12) . . ?
O1N6 W22 O224 89.1(12) . . ?
O22T W22 O223 99.6(15) . . ?
O1N3 W22 O223 86.3(12) . . ?
O1N6 W22 O223 153.6(12) . . ?
O224 W22 O223 76.9(12) . . ?
O22T W22 O4A3 169.6(14) . . ?
O1N3 W22 O4A3 83.7(10) . . ?
O1N6 W22 O4A3 82.3(12) . . ?
O224 W22 O4A3 73.0(10) . . ?
O223 W22 O4A3 72.3(12) . . ?
O23T W23 O23N 100.4(14) . . ?
O23T W23 O223 99.9(14) . . ?
O23N W23 O223 89.9(13) . . ?
O23T W23 O203 99.6(14) . . ?
O23N W23 O203 90.5(12) . . ?
O223 W23 O203 160.1(15) . . ?
O23T W23 O234 105.3(13) . . ?
O23N W23 O234 154.1(14) . . ?
O223 W23 O234 88.8(12) . . ?
O203 W23 O234 82.2(11) . . ?
O23T W23 O4A3 173.0(12) . . ?
O23N W23 O4A3 85.0(13) . . ?
O223 W23 O4A3 75.5(13) . . ?
O203 W23 O4A3 84.7(13) . . ?
O234 W23 O4A3 69.7(11) . . ?
O23T W23 Na4 90.9(10) . . ?
O23N W23 Na4 132.4(10) . . ?
O223 W23 Na4 133.6(9) . . ?
O203 W23 Na4 41.9(9) . . ?
O234 W23 Na4 45.0(8) . . ?
O4A3 W23 Na4 88.6(8) . . ?
O24T W24 O56N 99.1(14) . . ?
O24T W24 O234 105.4(14) . . ?
O56N W24 O234 155.3(11) . . ?
O24T W24 O224 99.5(13) . . ?
O56N W24 O224 93.0(13) . . ?
O234 W24 O224 85.7(12) . . ?
O24T W24 O214 100.2(13) . . ?
O56N W24 O214 91.3(13) . . ?
O234 W24 O214 81.9(12) . . ?
O224 W24 O214 159.0(11) . . ?
O24T W24 O4A3 173.6(13) . . ?
O56N W24 O4A3 84.4(12) . . ?
O234 W24 O4A3 71.4(12) . . ?
O224 W24 O4A3 74.9(11) . . ?
O214 W24 O4A3 85.0(11) . . ?
O24T W24 Na4 92.8(12) . . ?
O56N W24 Na4 133.4(9) . . ?
O234 W24 Na4 43.8(8) . . ?
O224 W24 Na4 129.4(10) . . ?
O214 W24 Na4 42.1(10) . . ?
O4A3 W24 Na4 88.6(9) . . ?
O3A1 As1 O1A1 112.2(14) . . ?
O3A1 As1 O4A1 108.8(14) . . ?
O1A1 As1 O4A1 112.3(16) . . ?
O3A1 As1 O2A1 108.0(14) . . ?
O1A1 As1 O2A1 110.1(14) . . ?
O4A1 As1 O2A1 105.0(14) . . ?
O4A2 As2 O3A2 107.3(15) . . ?
O4A2 As2 O2A2 107.4(16) . . ?
O3A2 As2 O2A2 105.7(15) . . ?
O4A2 As2 O1A2 111.4(14) . . ?
O3A2 As2 O1A2 113.4(14) . . ?
O2A2 As2 O1A2 111.4(15) . . ?
O3A3 As3 O4A3 108.5(15) . . ?
O3A3 As3 O2A3 114.1(16) . . ?
O4A3 As3 O2A3 109.6(15) . . ?
O3A3 As3 O1A3 108.9(14) . . ?
O4A3 As3 O1A3 104.6(14) . . ?
O2A3 As3 O1A3 110.6(15) . . ?
O3A3 As3 Na9 43.2(13) . . ?
O4A3 As3 Na9 124.4(11) . . ?
O2A3 As3 Na9 71.0(11) . . ?
O1A3 As3 Na9 128.0(10) . . ?
O4N Ni1 O1N1 90.4(12) . . ?
O4N Ni1 O9N 84.3(12) . . ?
O1N1 Ni1 O9N 95.1(11) . . ?
O4N Ni1 O3A3 171.9(12) . . ?
O1N1 Ni1 O3A3 95.7(11) . . ?
O9N Ni1 O3A3 89.8(11) . . ?
O4N Ni1 O21N 95.2(13) . . ?
O1N1 Ni1 O21N 96.1(11) . . ?
O9N Ni1 O21N 168.8(12) . . ?
O3A3 Ni1 O21N 89.5(12) . . ?
O4N Ni1 O1A1 92.5(13) . . ?
O1N1 Ni1 O1A1 176.4(10) . . ?
O9N Ni1 O1A1 87.4(12) . . ?
O3A3 Ni1 O1A1 81.7(12) . . ?
O21N Ni1 O1A1 81.5(12) . . ?
O4N Ni1 Na9 129.0(11) . . ?
O1N1 Ni1 Na9 88.1(10) . . ?
O9N Ni1 Na9 45.1(9) . . ?
O3A3 Ni1 Na9 46.2(10) . . ?
O21N Ni1 Na9 135.7(9) . . ?
O1A1 Ni1 Na9 91.9(10) . . ?
O23N Ni2 O2NW 98.0(11) . . ?
O23N Ni2 O21N 88.1(11) . . ?
O2NW Ni2 O21N 97.2(11) . . ?
O23N Ni2 O6N 91.8(11) . . ?
O2NW Ni2 O6N 88.4(11) . . ?
O21N Ni2 O6N 174.4(11) . . ?
O23N Ni2 O1A1 83.6(12) . . ?
O2NW Ni2 O1A1 178.4(11) . . ?
O21N Ni2 O1A1 82.4(12) . . ?
O6N Ni2 O1A1 92.0(12) . . ?
O23N Ni2 O5N 172.9(13) . . ?
O2NW Ni2 O5N 89.0(12) . . ?
O21N Ni2 O5N 91.7(12) . . ?
O6N Ni2 O5N 87.7(12) . . ?
O1A1 Ni2 O5N 89.4(13) . . ?
O8N Ni3 O1N3 90.0(11) . . ?
O8N Ni3 O7N 82.1(12) . . ?
O1N3 Ni3 O7N 91.2(11) . . ?
O8N Ni3 O23N 174.2(12) . . ?
O1N3 Ni3 O23N 95.6(11) . . ?
O7N Ni3 O23N 96.1(12) . . ?
O8N Ni3 O3A3 90.5(12) . . ?
O1N3 Ni3 O3A3 94.9(11) . . ?
O7N Ni3 O3A3 170.4(11) . . ?
O23N Ni3 O3A3 90.6(12) . . ?
O8N Ni3 O1A1 91.5(11) . . ?
O1N3 Ni3 O1A1 175.7(11) . . ?
O7N Ni3 O1A1 93.0(11) . . ?
O23N Ni3 O1A1 83.1(12) . . ?
O3A3 Ni3 O1A1 81.0(12) . . ?
O8N Ni3 Na9 45.1(9) . . ?
O1N3 Ni3 Na9 86.4(9) . . ?
O7N Ni3 Na9 127.1(9) . . ?
O23N Ni3 Na9 136.8(10) . . ?
O3A3 Ni3 Na9 46.3(10) . . ?
O1A1 Ni3 Na9 91.8(10) . . ?
O1N4 Ni4 O45N 96.3(14) . . ?
O1N4 Ni4 O10N 89.9(13) . . ?
O45N Ni4 O10N 94.3(14) . . ?
O1N4 Ni4 O15N 90.8(13) . . ?
O45N Ni4 O15N 172.9(14) . . ?
O10N Ni4 O15N 85.4(14) . . ?
O1N4 Ni4 O2A3 96.9(12) . . ?
O45N Ni4 O2A3 91.7(14) . . ?
O10N Ni4 O2A3 170.4(14) . . ?
O15N Ni4 O2A3 87.8(14) . . ?
O1N4 Ni4 O1A2 177.3(13) . . ?
O45N Ni4 O1A2 82.7(12) . . ?
O10N Ni4 O1A2 92.7(12) . . ?
O15N Ni4 O1A2 90.2(12) . . ?
O2A3 Ni4 O1A2 80.7(11) . . ?
O12N Ni5 O11N 87.8(11) . . ?
O12N Ni5 O56N 92.1(11) . . ?
O11N Ni5 O56N 172.8(12) . . ?
O12N Ni5 O5NW 90.3(11) . . ?
O11N Ni5 O5NW 87.8(12) . . ?
O56N Ni5 O5NW 99.4(12) . . ?
O12N Ni5 O45N 170.5(13) . . ?
O11N Ni5 O45N 91.7(13) . . ?
O56N Ni5 O45N 87.3(12) . . ?
O5NW Ni5 O45N 99.1(13) . . ?
O12N Ni5 O1A2 91.7(10) . . ?
O11N Ni5 O1A2 90.0(11) . . ?
O56N Ni5 O1A2 82.8(10) . . ?
O5NW Ni5 O1A2 177.0(11) . . ?
O45N Ni5 O1A2 78.8(12) . . ?
O1N6 Ni6 O14N 90.3(13) . . ?
O1N6 Ni6 O13N 90.5(11) . . ?
O14N Ni6 O13N 84.4(12) . . ?
O1N6 Ni6 O2A3 96.4(12) . . ?
O14N Ni6 O2A3 88.5(13) . . ?
O13N Ni6 O2A3 170.1(13) . . ?
O1N6 Ni6 O56N 95.5(11) . . ?
O14N Ni6 O56N 174.1(13) . . ?
O13N Ni6 O56N 94.9(10) . . ?
O2A3 Ni6 O56N 91.5(11) . . ?
O1N6 Ni6 O1A2 174.6(12) . . ?
O14N Ni6 O1A2 92.7(13) . . ?
O13N Ni6 O1A2 94.2(10) . . ?
O2A3 Ni6 O1A2 79.3(11) . . ?
O56N Ni6 O1A2 81.5(10) . . ?
O16W Ni7 O16W 179.997(2) . 2_845 ?
O16W Ni7 O17W 85.0(14) . . ?
O16W Ni7 O17W 95.0(14) 2_845 . ?
O16W Ni7 O17W 95.0(14) . 2_845 ?
O16W Ni7 O17W 85.0(14) 2_845 2_845 ?
O17W Ni7 O17W 179.998(2) . 2_845 ?
O16W Ni7 O15W 83.8(17) . . ?
O16W Ni7 O15W 96.2(17) 2_845 . ?
O17W Ni7 O15W 86.2(16) . . ?
O17W Ni7 O15W 93.8(16) 2_845 . ?
O16W Ni7 O15W 96.2(17) . 2_845 ?
O16W Ni7 O15W 83.8(17) 2_845 2_845 ?
O17W Ni7 O15W 93.8(16) . 2_845 ?
O17W Ni7 O15W 86.2(16) 2_845 2_845 ?
O15W Ni7 O15W 179.998(3) . 2_845 ?
O12W Na1 O13T 82.0(13) . 2_944 ?
O12W Na1 O13W 103.1(14) . . ?
O13T Na1 O13W 88.3(13) 2_944 . ?
O12W Na1 O23 140.6(14) . . ?
O13T Na1 O23 137.3(15) 2_944 . ?
O13W Na1 O23 80.5(11) . . ?
O12W Na1 O78 89.9(12) . . ?
O13T Na1 O78 111.0(12) 2_944 . ?
O13W Na1 O78 158.3(13) . . ?
O23 Na1 O78 78.5(10) . . ?
O12W Na1 O38 80.5(12) . . ?
O13T Na1 O38 160.7(14) 2_944 . ?
O13W Na1 O38 103.5(12) . . ?
O23 Na1 O38 60.9(10) . . ?
O78 Na1 O38 61.1(9) . . ?
O12W Na1 O27 142.4(12) . . ?
O13T Na1 O27 83.8(13) 2_944 . ?
O13W Na1 O27 111.1(14) . . ?
O23 Na1 O27 63.0(11) . . ?
O78 Na1 O27 63.3(11) . . ?
O38 Na1 O27 105.5(11) . . ?
O12W Na1 W2 166.6(10) . . ?
O13T Na1 W2 105.2(12) 2_944 . ?
O13W Na1 W2 88.6(11) . . ?
O23 Na1 W2 34.2(8) . . ?
O78 Na1 W2 77.0(9) . . ?
O38 Na1 W2 90.5(8) . . ?
O27 Na1 W2 31.6(7) . . ?
O12W Na1 W3 108.5(10) . . ?
O13T Na1 W3 167.6(12) 2_944 . ?
O13W Na1 W3 82.9(9) . . ?
O23 Na1 W3 32.3(8) . . ?
O78 Na1 W3 76.4(8) . . ?
O38 Na1 W3 31.7(6) . . ?
O27 Na1 W3 91.2(8) . . ?
W2 Na1 W3 65.9(3) . . ?
O12W Na1 W7 110.1(9) . . ?
O13T Na1 W7 89.9(10) 2_944 . ?
O13W Na1 W7 146.1(13) . . ?
O23 Na1 W7 78.1(8) . . ?
O78 Na1 W7 31.2(8) . . ?
O38 Na1 W7 88.6(7) . . ?
O27 Na1 W7 35.2(7) . . ?
W2 Na1 W7 59.3(3) . . ?
W3 Na1 W7 92.5(4) . . ?
O12W Na1 W8 74.7(9) . . ?
O13T Na1 W8 133.3(10) 2_944 . ?
O13W Na1 W8 135.8(11) . . ?
O23 Na1 W8 76.1(8) . . ?
O78 Na1 W8 31.5(7) . . ?
O38 Na1 W8 32.4(6) . . ?
O27 Na1 W8 90.6(8) . . ?
W2 Na1 W8 92.3(4) . . ?
W3 Na1 W8 57.8(3) . . ?
W7 Na1 W8 62.4(3) . . ?
O12W Na1 Na5 38.7(9) . . ?
O13T Na1 Na5 119.2(12) 2_944 . ?
O13W Na1 Na5 92.9(11) . . ?
O23 Na1 Na5 102.5(10) . . ?
O78 Na1 Na5 86.4(10) . . ?
O38 Na1 Na5 46.0(8) . . ?
O27 Na1 Na5 147.8(9) . . ?
W2 Na1 Na5 135.6(6) . . ?
W3 Na1 Na5 70.2(5) . . ?
W7 Na1 Na5 117.2(6) . . ?
W8 Na1 Na5 57.4(4) . . ?
O5W Na2 O2W 91.6(14) . . ?
O5W Na2 O2W 161.6(14) . 2_944 ?
O2W Na2 O2W 75.2(16) . 2_944 ?
O5W Na2 O8T 106.3(13) . . ?
O2W Na2 O8T 161.0(16) . . ?
O2W Na2 O8T 88.6(13) 2_944 . ?
O5W Na2 O22T 82.3(13) . 2_944 ?
O2W Na2 O22T 89.4(12) . 2_944 ?
O2W Na2 O22T 109.9(14) 2_944 2_944 ?
O8T Na2 O22T 86.9(11) . 2_944 ?
O5W Na2 O9W 87.1(13) . . ?
O2W Na2 O9W 103.2(12) . . ?
O2W Na2 O9W 83.5(13) 2_944 . ?
O8T Na2 O9W 84.4(11) . . ?
O22T Na2 O9W 163.8(13) 2_944 . ?
O5W Na2 Na2 128.6(12) . 2_944 ?
O2W Na2 Na2 38.1(10) . 2_944 ?
O2W Na2 Na2 37.1(9) 2_944 2_944 ?
O8T Na2 Na2 125.0(13) . 2_944 ?
O22T Na2 Na2 102.2(11) 2_944 2_944 ?
O9W Na2 Na2 94.0(10) . 2_944 ?
O29W Na3 O24W 114.4(16) . . ?
O29W Na3 O49 158.3(15) . . ?
O24W Na3 O49 83.7(13) . . ?
O29W Na3 O13 79.4(13) . . ?
O24W Na3 O13 142.5(15) . . ?
O49 Na3 O13 78.8(11) . . ?
O29W Na3 O10T 89.1(13) . 2_945 ?
O24W Na3 O10T 76.8(14) . 2_945 ?
O49 Na3 O10T 107.6(11) . 2_945 ?
O13 Na3 O10T 140.2(15) . 2_945 ?
O29W Na3 O14 106.3(15) . . ?
O24W Na3 O14 134.7(13) . . ?
O49 Na3 O14 62.8(10) . . ?
O13 Na3 O14 62.6(11) . . ?
O10T Na3 O14 85.0(12) 2_945 . ?
O29W Na3 O39 105.0(14) . . ?
O24W Na3 O39 81.3(14) . . ?
O49 Na3 O39 64.1(10) . . ?
O13 Na3 O39 61.3(12) . . ?
O10T Na3 O39 157.4(14) 2_945 . ?
O14 Na3 O39 107.1(11) . . ?
O29W Na3 W1 83.8(12) . . ?
O24W Na3 W1 161.6(11) . . ?
O49 Na3 W1 77.9(9) . . ?
O13 Na3 W1 33.5(9) . . ?
O10T Na3 W1 107.9(11) 2_945 . ?
O14 Na3 W1 32.4(7) . . ?
O39 Na3 W1 91.4(10) . . ?
O29W Na3 W4 140.3(14) . . ?
O24W Na3 W4 103.3(10) . . ?
O49 Na3 W4 32.0(8) . . ?
O13 Na3 W4 78.1(9) . . ?
O10T Na3 W4 87.6(9) 2_945 . ?
O14 Na3 W4 34.0(6) . . ?
O39 Na3 W4 92.1(8) . . ?
W1 Na3 W4 59.8(3) . . ?
O29W Na3 W3 84.3(11) . . ?
O24W Na3 W3 111.9(12) . . ?
O49 Na3 W3 77.3(8) . . ?
O13 Na3 W3 31.8(9) . . ?
O10T Na3 W3 170.7(11) 2_945 . ?
O14 Na3 W3 90.6(8) . . ?
O39 Na3 W3 31.8(8) . . ?
W1 Na3 W3 64.9(3) . . ?
W4 Na3 W3 93.2(4) . . ?
O29W Na3 W9 140.2(12) . . ?
O24W Na3 W9 71.5(10) . . ?
O49 Na3 W9 31.5(7) . . ?
O13 Na3 W9 76.4(8) . . ?
O10T Na3 W9 129.1(9) 2_945 . ?
O14 Na3 W9 90.0(7) . . ?
O39 Na3 W9 35.2(7) . . ?
W1 Na3 W9 92.8(4) . . ?
W4 Na3 W9 63.1(3) . . ?
W3 Na3 W9 58.9(3) . . ?
O20W Na4 O33W 87.7(15) . . ?
O20W Na4 O203 175.3(17) . . ?
O33W Na4 O203 96.9(14) . . ?
O20W Na4 O214 94.7(15) . . ?
O33W Na4 O214 146.0(14) . . ?
O203 Na4 O214 81.4(12) . . ?
O20W Na4 O201 109.1(14) . . ?
O33W Na4 O201 146.4(14) . . ?
O203 Na4 O201 66.9(10) . . ?
O214 Na4 O201 63.6(11) . . ?
O20W Na4 O234 118.4(13) . . ?
O33W Na4 O234 87.2(13) . . ?
O203 Na4 O234 62.1(10) . . ?
O214 Na4 O234 61.9(11) . . ?
O201 Na4 O234 108.2(11) . . ?
O20W Na4 O21W 70.6(18) . . ?
O33W Na4 O21W 82(2) . . ?
O203 Na4 O21W 109.9(17) . . ?
O214 Na4 O21W 130(2) . . ?
O201 Na4 O21W 76.5(18) . . ?
O234 Na4 O21W 166(2) . . ?
O20W Na4 W20 141.9(12) . . ?
O33W Na4 W20 118.2(11) . . ?
O203 Na4 W20 34.9(7) . . ?
O214 Na4 W20 79.1(8) . . ?
O201 Na4 W20 34.8(6) . . ?
O234 Na4 W20 92.0(7) . . ?
O21W Na4 W20 84.8(15) . . ?
O20W Na4 W21 94.6(13) . . ?
O33W Na4 W21 177.2(12) . . ?
O203 Na4 W21 80.7(10) . . ?
O214 Na4 W21 32.3(7) . . ?
O201 Na4 W21 33.8(7) . . ?
O234 Na4 W21 90.3(9) . . ?
O21W Na4 W21 99.9(18) . . ?
W20 Na4 W21 60.6(3) . . ?
O20W Na4 W23 149.7(12) . . ?
O33W Na4 W23 82.0(10) . . ?
O203 Na4 W23 32.2(7) . . ?
O214 Na4 W23 79.0(8) . . ?
O201 Na4 W23 94.8(8) . . ?
O234 Na4 W23 33.1(6) . . ?
O21W Na4 W23 135.1(17) . . ?
W20 Na4 W23 66.5(3) . . ?
W21 Na4 W23 95.2(5) . . ?
O20W Na4 W24 100.2(12) . . ?
O33W Na4 W24 113.2(11) . . ?
O203 Na4 W24 77.9(9) . . ?
O214 Na4 W24 33.1(7) . . ?
O201 Na4 W24 92.8(9) . . ?
O234 Na4 W24 31.6(7) . . ?
O21W Na4 W24 162.2(19) . . ?
W20 Na4 W24 94.6(5) . . ?
W21 Na4 W24 64.9(4) . . ?
W23 Na4 W24 59.0(3) . . ?
O26W Na5 O12W 96.7(12) . . ?
O26W Na5 O23W 87.4(15) . 1_655 ?
O12W Na5 O23W 154.5(15) . 1_655 ?
O26W Na5 O1W 107.4(13) . . ?
O12W Na5 O1W 88.3(12) . . ?
O23W Na5 O1W 114.6(14) 1_655 . ?
O26W Na5 O38 145.0(11) . . ?
O12W Na5 O38 78.5(12) . . ?
O23W Na5 O38 83.8(15) 1_655 . ?
O1W Na5 O38 107.1(12) . . ?
O26W Na5 O8T 82.2(10) . . ?
O12W Na5 O8T 73.1(10) . . ?
O23W Na5 O8T 82.6(13) 1_655 . ?
O1W Na5 O8T 160.1(14) . . ?
O38 Na5 O8T 63.2(9) . . ?
O26W Na5 Na8 44.7(9) . 1_655 ?
O12W Na5 Na8 140.2(11) . 1_655 ?
O23W Na5 Na8 44.4(13) 1_655 1_655 ?
O1W Na5 Na8 110.0(11) . 1_655 ?
O38 Na5 Na8 125.2(10) . 1_655 ?
O8T Na5 Na8 89.2(9) . 1_655 ?
O26W Na5 W8 110.9(9) . . ?
O12W Na5 W8 76.2(9) . . ?
O23W Na5 W8 78.8(12) 1_655 . ?
O1W Na5 W8 140.0(12) . . ?
O38 Na5 W8 34.1(6) . . ?
O8T Na5 W8 29.3(7) . . ?
Na8 Na5 W8 105.3(6) 1_655 . ?
O26W Na5 Na1 132.9(10) . . ?
O12W Na5 Na1 37.1(9) . . ?
O23W Na5 Na1 129.2(14) 1_655 . ?
O1W Na5 Na1 85.1(10) . . ?
O38 Na5 Na1 45.5(8) . . ?
O8T Na5 Na1 75.9(9) . . ?
Na8 Na5 Na1 164.9(7) 1_655 . ?
W8 Na5 Na1 60.3(4) . . ?
O45W Na6 O32W 88.6(17) . . ?
O45W Na6 O112 134.5(17) . . ?
O32W Na6 O112 135.6(14) . . ?
O45W Na6 O27W 92.8(18) . . ?
O32W Na6 O27W 92.2(14) . . ?
O112 Na6 O27W 77.9(14) . . ?
O45W Na6 O127 147.1(19) . . ?
O32W Na6 O127 77.6(12) . . ?
O112 Na6 O127 69.5(12) . . ?
O27W Na6 O127 117.1(15) . . ?
O45W Na6 O167 97.7(16) . . ?
O32W Na6 O167 112.4(13) . . ?
O112 Na6 O167 77.3(12) . . ?
O27W Na6 O167 153.3(15) . . ?
O127 Na6 O167 61.9(11) . . ?
O45W Na6 O116 80.2(15) . . ?
O32W Na6 O116 165.2(15) . . ?
O112 Na6 O116 57.7(11) . . ?
O27W Na6 O116 98.0(13) . . ?
O127 Na6 O116 106.8(11) . . ?
O167 Na6 O116 60.1(10) . . ?
O45W Na6 W12 170.5(15) . . ?
O32W Na6 W12 100.8(11) . . ?
O112 Na6 W12 36.2(8) . . ?
O27W Na6 W12 86.3(12) . . ?
O127 Na6 W12 38.3(9) . . ?
O167 Na6 W12 79.4(9) . . ?
O116 Na6 W12 90.5(9) . . ?
O45W Na6 W17 121.1(15) . . ?
O32W Na6 W17 87.6(9) . . ?
O112 Na6 W17 78.7(8) . . ?
O27W Na6 W17 146.1(13) . . ?
O127 Na6 W17 30.2(8) . . ?
O167 Na6 W17 33.7(7) . . ?
O116 Na6 W17 89.8(7) . . ?
W12 Na6 W17 60.6(3) . . ?
O45W Na6 W11 106.7(15) . . ?
O32W Na6 W11 161.8(12) . . ?
O112 Na6 W11 27.8(7) . . ?
O27W Na6 W11 77.7(11) . . ?
O127 Na6 W11 93.4(10) . . ?
O167 Na6 W11 75.8(9) . . ?
O116 Na6 W11 32.9(7) . . ?
W12 Na6 W11 63.8(4) . . ?
W17 Na6 W11 92.5(4) . . ?
O45W Na6 W16 80.8(13) . . ?
O32W Na6 W16 136.6(11) . . ?
O112 Na6 W16 72.7(8) . . ?
O27W Na6 W16 130.0(11) . . ?
O127 Na6 W16 88.9(8) . . ?
O167 Na6 W16 30.4(7) . . ?
O116 Na6 W16 32.0(7) . . ?
W12 Na6 W16 92.6(4) . . ?
W17 Na6 W16 63.6(3) . . ?
W11 Na6 W16 57.7(3) . . ?
O45W Na6 Na8 119.8(14) . . ?
O32W Na6 Na8 73.8(10) . . ?
O112 Na6 Na8 74.5(9) . . ?
O27W Na6 Na8 33.9(11) . . ?
O127 Na6 Na8 85.1(10) . . ?
O167 Na6 Na8 142.4(11) . . ?
O116 Na6 Na8 120.2(10) . . ?
W12 Na6 Na8 63.2(5) . . ?
W17 Na6 Na8 115.3(6) . . ?
W11 Na6 Na8 89.8(6) . . ?
W16 Na6 Na8 146.6(7) . . ?
O19T Na7 O42W 86.7(16) 2_945 2_945 ?
O19T Na7 O9T 86.7(11) 2_945 . ?
O42W Na7 O9T 158(2) 2_945 . ?
O19T Na7 O42W 106.5(16) 2_945 . ?
O42W Na7 O42W 72(3) 2_945 . ?
O9T Na7 O42W 89.4(17) . . ?
O19T Na7 O14W 170.6(15) 2_945 . ?
O42W Na7 O14W 100.6(16) 2_945 . ?
O9T Na7 O14W 88.6(12) . . ?
O42W Na7 O14W 81.7(16) . . ?
O19T Na7 Na7 98.3(11) 2_945 2_945 ?
O42W Na7 Na7 37.1(16) 2_945 2_945 ?
O9T Na7 Na7 123.6(14) . 2_945 ?
O42W Na7 Na7 35.2(14) . 2_945 ?
O14W Na7 Na7 91.1(11) . 2_945 ?
O34W Na8 O25W 82.3(15) . . ?
O34W Na8 O23W 174.2(16) . . ?
O25W Na8 O23W 92.0(16) . . ?
O34W Na8 O26W 93.8(14) . 1_455 ?
O25W Na8 O26W 97.5(13) . 1_455 ?
O23W Na8 O26W 85.8(16) . 1_455 ?
O34W Na8 O12T 95.7(14) . . ?
O25W Na8 O12T 170.4(16) . . ?
O23W Na8 O12T 89.8(15) . . ?
O26W Na8 O12T 73.1(12) 1_455 . ?
O34W Na8 O27W 88.4(16) . . ?
O25W Na8 O27W 100.3(15) . . ?
O23W Na8 O27W 93.7(17) . . ?
O26W Na8 O27W 162.1(14) 1_455 . ?
O12T Na8 O27W 89.0(13) . . ?
O34W Na8 Na5 135.8(13) . 1_455 ?
O25W Na8 Na5 106.0(13) . 1_455 ?
O23W Na8 Na5 45.0(12) . 1_455 ?
O26W Na8 Na5 42.5(9) 1_455 1_455 ?
O12T Na8 Na5 68.9(11) . 1_455 ?
O27W Na8 Na5 130.4(13) . 1_455 ?
O34W Na8 Na6 71.7(11) . . ?
O25W Na8 Na6 124.2(13) . . ?
O23W Na8 Na6 112.8(13) . . ?
O26W Na8 Na6 131.7(10) 1_455 . ?
O12T Na8 Na6 63.4(10) . . ?
O27W Na8 Na6 33.3(10) . . ?
Na5 Na8 Na6 127.2(7) 1_455 . ?
O31W Na9 O9W 88.5(16) . . ?
O31W Na9 O14W 74.9(14) . . ?
O9W Na9 O14W 139.5(16) . . ?
O31W Na9 O9N 118.3(14) . . ?
O9W Na9 O9N 145.4(17) . . ?
O14W Na9 O9N 72.7(12) . . ?
O31W Na9 O8N 131.6(15) . . ?
O9W Na9 O8N 70.8(13) . . ?
O14W Na9 O8N 145.8(16) . . ?
O9N Na9 O8N 74.8(12) . . ?
O31W Na9 O3A3 159.6(16) . . ?
O9W Na9 O3A3 94.3(14) . . ?
O14W Na9 O3A3 90.3(13) . . ?
O9N Na9 O3A3 68.5(11) . . ?
O8N Na9 O3A3 67.9(12) . . ?
O31W Na9 O89 82.5(13) . . ?
O9W Na9 O89 105.8(13) . . ?
O14W Na9 O89 108.2(12) . . ?
O9N Na9 O89 60.8(10) . . ?
O8N Na9 O89 63.3(10) . . ?
O3A3 Na9 O89 116.0(14) . . ?
O31W Na9 W9 95.4(11) . . ?
O9W Na9 W9 138.1(12) . . ?
O14W Na9 W9 81.0(9) . . ?
O9N Na9 W9 29.1(6) . . ?
O8N Na9 W9 75.8(8) . . ?
O3A3 Na9 W9 96.0(11) . . ?
O89 Na9 W9 34.5(6) . . ?
O31W Na9 W8 103.9(12) . . ?
O9W Na9 W8 79.1(10) . . ?
O14W Na9 W8 140.4(11) . . ?
O9N Na9 W8 73.7(9) . . ?
O8N Na9 W8 30.9(6) . . ?
O3A3 Na9 W8 96.4(11) . . ?
O89 Na9 W8 34.9(7) . . ?
W9 Na9 W8 59.5(4) . . ?
O31W Na9 As3 135.5(13) . . ?
O9W Na9 As3 85.3(10) . . ?
O14W Na9 As3 81.8(10) . . ?
O9N Na9 As3 88.9(10) . . ?
O8N Na9 As3 87.3(10) . . ?
O3A3 Na9 As3 25.5(7) . . ?
O89 Na9 As3 141.5(13) . . ?
W9 Na9 As3 117.9(8) . . ?
W8 Na9 As3 118.0(8) . . ?
O31W Na9 Ni1 143.9(13) . . ?
O9W Na9 Ni1 127.2(14) . . ?
O14W Na9 Ni1 73.4(11) . . ?
O9N Na9 Ni1 34.2(7) . . ?
O8N Na9 Ni1 73.9(10) . . ?
O3A3 Na9 Ni1 35.4(7) . . ?
O89 Na9 Ni1 91.5(10) . . ?
W9 Na9 Ni1 63.1(5) . . ?
W8 Na9 Ni1 90.0(7) . . ?
As3 Na9 Ni1 54.8(4) . . ?
O31W Na9 Ni3 161.1(14) . . ?
O9W Na9 Ni3 76.2(12) . . ?
O14W Na9 Ni3 124.0(13) . . ?
O9N Na9 Ni3 72.6(10) . . ?
O8N Na9 Ni3 32.5(7) . . ?
O3A3 Na9 Ni3 36.0(8) . . ?
O89 Na9 Ni3 91.0(10) . . ?
W9 Na9 Ni3 89.0(7) . . ?
W8 Na9 Ni3 62.8(5) . . ?
As3 Na9 Ni3 55.2(4) . . ?
Ni1 Na9 Ni3 53.5(5) . . ?
O3W Na10 O3W 179.999(4) . 2_:44 ?
O3W Na10 O10W 87.6(11) . . ?
O3W Na10 O10W 92.4(11) 2_:44 . ?
O3W Na10 O10W 92.4(11) . 2_:44 ?
O3W Na10 O10W 87.6(11) 2_:44 2_:44 ?
O10W Na10 O10W 180.0(3) . 2_:44 ?
O3W Na10 O1W 100.8(9) . 2_:44 ?
O3W Na10 O1W 79.2(9) 2_:44 2_:44 ?
O10W Na10 O1W 90.9(11) . 2_:44 ?
O10W Na10 O1W 89.1(11) 2_:44 2_:44 ?
O3W Na10 O1W 79.2(9) . . ?
O3W Na10 O1W 100.8(9) 2_:44 . ?
O10W Na10 O1W 89.1(11) . . ?
O10W Na10 O1W 90.9(11) 2_:44 . ?
O1W Na10 O1W 179.998(3) 2_:44 . ?
O43W Na11 O48W 101(3) . . ?
O43W Na11 O44W 92(2) . . ?
O48W Na11 O44W 167(3) . . ?
O43W Na11 O41W 90(2) . . ?
O48W Na11 O41W 94(3) . . ?
O44W Na11 O41W 85(2) . . ?
O43W Na11 O17T 177(2) . . ?
O48W Na11 O17T 80(2) . . ?
O44W Na11 O17T 88(2) . . ?
O41W Na11 O17T 93.7(19) . . ?
O43W Na11 O48W 96(2) . 2_854 ?
O48W Na11 O48W 89(3) . 2_854 ?
O44W Na11 O48W 91(2) . 2_854 ?
O41W Na11 O48W 173(2) . 2_854 ?
O17T Na11 O48W 81(2) . 2_854 ?
O43W Na11 Na11 101.3(18) . 2_854 ?
O48W Na11 Na11 50(2) . 2_854 ?
O44W Na11 Na11 128(2) . 2_854 ?
O41W Na11 Na11 143.5(19) . 2_854 ?
O17T Na11 Na11 76.3(14) . 2_854 ?
O48W Na11 Na11 39.1(15) 2_854 2_854 ?
As1 O1A1 Ni2 121.9(19) . . ?
As1 O1A1 Ni1 121.9(16) . . ?
Ni2 O1A1 Ni1 97.4(12) . . ?
As1 O1A1 Ni3 117.1(16) . . ?
Ni2 O1A1 Ni3 95.2(11) . . ?
Ni1 O1A1 Ni3 97.6(13) . . ?
As1 O2A1 W4 122.5(17) . . ?
As1 O2A1 W5 117.4(15) . . ?
W4 O2A1 W5 94.2(11) . . ?
As1 O2A1 W1 124.9(14) . . ?
W4 O2A1 W1 96.3(10) . . ?
W5 O2A1 W1 94.2(12) . . ?
As1 O3A1 W6 123.9(14) . . ?
As1 O3A1 W7 121.7(15) . . ?
W6 O3A1 W7 93.5(9) . . ?
As1 O3A1 W2 124.6(12) . . ?
W6 O3A1 W2 93.2(10) . . ?
W7 O3A1 W2 91.0(9) . . ?
As1 O4A1 W8 121.1(14) . . ?
As1 O4A1 W9 121.3(15) . . ?
W8 O4A1 W9 95.3(13) . . ?
As1 O4A1 W3 124.5(16) . . ?
W8 O4A1 W3 92.9(11) . . ?
W9 O4A1 W3 94.2(10) . . ?
As2 O1A2 Ni4 120.7(14) . . ?
As2 O1A2 Ni6 119.1(14) . . ?
Ni4 O1A2 Ni6 99.2(11) . . ?
As2 O1A2 Ni5 119.1(12) . . ?
Ni4 O1A2 Ni5 97.6(11) . . ?
Ni6 O1A2 Ni5 96.1(11) . . ?
As2 O2A2 W11 123.4(18) . . ?
As2 O2A2 W10 122.5(16) . . ?
W11 O2A2 W10 92.6(11) . . ?
As2 O2A2 W16 126.3(18) . . ?
W11 O2A2 W16 91.8(11) . . ?
W10 O2A2 W16 90.6(12) . . ?
As2 O3A2 W12 123.4(16) . . ?
As2 O3A2 W13 122.2(14) . . ?
W12 O3A2 W13 91.7(10) . . ?
As2 O3A2 W17 127.3(16) . . ?
W12 O3A2 W17 92.0(9) . . ?
W13 O3A2 W17 90.3(10) . . ?
As2 O4A2 W15 124.3(16) . . ?
As2 O4A2 W14 123.3(16) . . ?
W15 O4A2 W14 91.8(9) . . ?
As2 O4A2 W18 127.5(15) . . ?
W15 O4A2 W18 89.9(10) . . ?
W14 O4A2 W18 89.5(10) . . ?
As3 O1A3 W20 125.7(15) . . ?
As3 O1A3 W21 124.7(14) . . ?
W20 O1A3 W21 95.3(10) . . ?
As3 O1A3 W19 118.9(14) . . ?
W20 O1A3 W19 92.0(10) . . ?
W21 O1A3 W19 90.9(9) . . ?
As3 O2A3 Ni4 120.4(17) . . ?
As3 O2A3 Ni6 118.9(17) . . ?
Ni4 O2A3 Ni6 100.8(13) . . ?
As3 O3A3 Ni1 122.5(16) . . ?
As3 O3A3 Ni3 122.3(16) . . ?
Ni1 O3A3 Ni3 99.7(13) . . ?
As3 O3A3 Na9 111.3(17) . . ?
Ni1 O3A3 Na9 98.4(12) . . ?
Ni3 O3A3 Na9 97.7(12) . . ?
As3 O4A3 W24 125.2(16) . . ?
As3 O4A3 W22 124.0(17) . . ?
W24 O4A3 W22 92.3(10) . . ?
As3 O4A3 W23 124.2(16) . . ?
W24 O4A3 W23 90.7(11) . . ?
W22 O4A3 W23 90.3(11) . . ?
W19 O1N1 Ni1 138.8(15) . . ?
W22 O1N3 Ni3 139.2(14) . . ?
W19 O1N4 Ni4 137.3(18) . . ?
W22 O1N6 Ni6 140.3(16) . . ?
W2 O12 W1 149(2) . . ?
W3 O23 W2 152.2(16) . . ?
W3 O23 Na1 104.1(14) . . ?
W2 O23 Na1 100.3(12) . . ?
W2 O26 W6 127.7(18) . . ?
W2 O27 W7 125.8(15) . . ?
W2 O27 Na1 99.3(13) . . ?
W7 O27 Na1 97.5(13) . . ?
W3 O38 W8 126.5(14) . . ?
W3 O38 Na1 100.6(13) . . ?
W8 O38 Na1 102.3(11) . . ?
W3 O38 Na5 131.2(13) . . ?
W8 O38 Na5 97.1(12) . . ?
Na1 O38 Na5 88.5(10) . . ?
W3 O39 W9 122.7(17) . . ?
W3 O39 Na3 101.5(15) . . ?
W9 O39 Na3 97.6(13) . . ?
W4 O4N Ni1 146.9(18) . . ?
W4 O45 W5 120.3(16) . . ?
W21 O45N Ni4 135.5(18) . . ?
W21 O45N Ni5 121.3(17) . . ?
Ni4 O45N Ni5 100.4(17) . . ?
W4 O49 W9 142.6(13) . . ?
W4 O49 Na3 107.1(13) . . ?
W9 O49 Na3 108.3(13) . . ?
W5 O5N Ni2 143.9(19) . . ?
W6 O56 W5 144(2) . . ?
W24 O56N Ni5 125.2(14) . . ?
W24 O56N Ni6 132.5(14) . . ?
Ni5 O56N Ni6 98.9(13) . . ?
W6 O6N Ni2 146.1(15) . . ?
W7 O67 W6 123.1(15) . . ?
W7 O7N Ni3 152.6(16) . . ?
W7 O78 W8 146.2(15) . . ?
W7 O78 Na1 105.4(13) . . ?
W8 O78 Na1 106.3(13) . . ?
W8 O8T Na2 131.4(15) . . ?
W8 O8T Na5 99.3(12) . . ?
Na2 O8T Na5 128.6(14) . . ?
W9 O89 W8 120.7(16) . . ?
W9 O89 Na9 94.0(11) . . ?
W8 O89 Na9 94.2(11) . . ?
W8 O8N Ni3 151.3(18) . . ?
W8 O8N Na9 102.0(14) . . ?
Ni3 O8N Na9 102.4(12) . . ?
W9 O9N Ni1 153.7(18) . . ?
W9 O9N Na9 104.2(14) . . ?
Ni1 O9N Na9 100.7(11) . . ?
W9 O9T Na7 130.7(14) . . ?
W10 O10N Ni4 148(2) . . ?
W10 O10T Na3 170(2) . 2_945 ?
W11 O101 W10 123.9(14) . . ?
W10 O105 W15 145.1(17) . . ?
W16 O106 W10 124.0(17) . . ?
W11 O11N Ni5 147.4(17) . . ?
W11 O112 W12 146.2(18) . . ?
W11 O112 Na6 113.4(16) . . ?
W12 O112 Na6 99.7(13) . . ?
W11 O116 W16 125.1(14) . . ?
W11 O116 Na6 98.2(12) . . ?
W16 O116 Na6 101.1(12) . . ?
W12 O12N Ni5 145.9(16) . . ?
W12 O12T Na8 142.1(19) . . ?
W12 O123 W13 124.0(14) . . ?
W17 O127 W12 123.2(16) . . ?
W17 O127 Na6 106.4(16) . . ?
W12 O127 Na6 95.1(13) . . ?
W3 O13 W1 149.3(18) . . ?
W3 O13 Na3 106.0(16) . . ?
W1 O13 Na3 102.6(14) . . ?
W13 O13N Ni6 145.8(16) . . ?
W13 O13T Na1 167(2) . 2_944 ?
W14 O134 W13 142.7(19) . . ?
W17 O137 W13 124.2(16) . . ?
W1 O14 W4 126.9(13) . . ?
W1 O14 Na3 101.4(12) . . ?
W4 O14 Na3 100.4(13) . . ?
W14 O14N Ni6 147.1(19) . . ?
W15 O145 W14 124.4(14) . . ?
W18 O148 W14 122.0(16) . . ?
W1 O15 W5 128.1(19) . . ?
W15 O15N Ni4 149(2) . . ?
W18 O158 W15 124.5(17) . . ?
W16 O167 W17 149.1(16) . . ?
W16 O167 Na6 107.5(14) . . ?
W17 O167 Na6 100.1(13) . . ?
W16 O168 W18 154.8(16) . . ?
W17 O17T Na11 133.7(19) . . ?
W17 O178 W18 151.1(14) . . ?
W19 O19T Na7 135.3(15) . 2_945 ?
W21 O191 W19 121.8(16) . . ?
W20 O192 W19 121.4(14) . . ?
W20 O201 W21 123.0(14) . . ?
W20 O201 Na4 99.7(12) . . ?
W21 O201 Na4 102.3(11) . . ?
W23 O203 W20 150.0(17) . . ?
W23 O203 Na4 105.9(13) . . ?
W20 O203 Na4 100.8(13) . . ?
W20 O21N Ni2 126.2(16) . . ?
W20 O21N Ni1 132.4(17) . . ?
Ni2 O21N Ni1 98.4(11) . . ?
W21 O214 W24 147.6(19) . . ?
W21 O214 Na4 104.9(14) . . ?
W24 O214 Na4 104.8(14) . . ?
W22 O22T Na2 133.2(15) . 2_944 ?
W23 O223 W22 121.5(16) . . ?
W24 O224 W22 119.0(13) . . ?
W24 O234 W23 127.2(15) . . ?
W24 O234 Na4 104.6(12) . . ?
W23 O234 Na4 101.9(12) . . ?
W23 O23N Ni3 134.1(18) . . ?
W23 O23N Ni2 124.5(16) . . ?
Ni3 O23N Ni2 97.7(11) . . ?
Na5 O1W Na10 115.2(12) . . ?
Na2 O2W Na2 104.8(16) . 2_944 ?
Na9 O9W Na2 126.1(14) . . ?
Na1 O12W Na5 104.2(13) . . ?
Na9 O14W Na7 121.8(13) . . ?
Na8 O23W Na5 90.7(17) . 1_455 ?
Na5 O26W Na8 92.8(12) . 1_655 ?
Na6 O27W Na8 112.7(17) . . ?
Na7 O42W Na7 108(3) 2_945 . ?
Na11 O48W Na11 91(3) . 2_854 ?

loop_
_geom_bond_atom_site_label_1
_geom_bond_atom_site_label_2
_geom_bond_distance
_geom_bond_site_symmetry_2
_geom_bond_publ_flag
W1 O1T 1.71(3) . ?
W1 O15 1.87(3) . ?
W1 O14 1.90(3) . ?
W1 O13 1.97(4) . ?
W1 O12 2.01(3) . ?
W1 O2A1 2.38(3) . ?
W1 Na3 3.48(2) . ?
W2 O2T 1.75(3) . ?
W2 O26 1.77(3) . ?
W2 O27 1.82(3) . ?
W2 O12 1.89(3) . ?
W2 O23 1.96(3) . ?
W2 O3A1 2.47(2) . ?
W2 Na1 3.43(2) . ?
W3 O3T 1.67(3) . ?
W3 O38 1.87(3) . ?
W3 O39 1.90(4) . ?
W3 O23 1.93(3) . ?
W3 O13 1.94(3) . ?
W3 O4A1 2.42(3) . ?
W3 Na1 3.495(18) . ?
W3 Na3 3.539(18) . ?
W4 O4T 1.76(3) . ?
W4 O4N 1.81(3) . ?
W4 O49 1.95(3) . ?
W4 O45 1.96(4) . ?
W4 O14 2.00(3) . ?
W4 O2A1 2.31(3) . ?
W4 Na3 3.523(18) . ?
W5 O5N 1.71(3) . ?
W5 O5T 1.75(4) . ?
W5 O56 1.95(3) . ?
W5 O45 1.98(3) . ?
W5 O15 1.99(3) . ?
W5 O2A1 2.36(3) . ?
W6 O6N 1.74(2) . ?
W6 O6T 1.78(3) . ?
W6 O56 1.93(3) . ?
W6 O67 1.96(3) . ?
W6 O26 2.10(3) . ?
W6 O3A1 2.31(3) . ?
W7 O7T 1.75(3) . ?
W7 O7N 1.76(3) . ?
W7 O78 1.90(3) . ?
W7 O67 1.92(3) . ?
W7 O27 2.06(3) . ?
W7 O3A1 2.37(3) . ?
W7 Na1 3.544(18) . ?
W8 O8T 1.74(3) . ?
W8 O8N 1.83(3) . ?
W8 O78 1.97(3) . ?
W8 O38 1.98(2) . ?
W8 O89 2.00(3) . ?
W8 O4A1 2.32(3) . ?
W8 Na9 3.48(3) . ?
W8 Na5 3.50(2) . ?
W8 Na1 3.610(19) . ?
W9 O9N 1.73(3) . ?
W9 O9T 1.76(3) . ?
W9 O49 1.95(3) . ?
W9 O89 1.96(3) . ?
W9 O39 2.06(3) . ?
W9 O4A1 2.33(3) . ?
W9 Na9 3.45(2) . ?
W9 Na3 3.549(17) . ?
W10 O10T 1.67(3) . ?
W10 O10N 1.77(4) . ?
W10 O105 1.89(2) . ?
W10 O101 2.01(2) . ?
W10 O106 2.00(3) . ?
W10 O2A2 2.38(3) . ?
W11 O11T 1.73(3) . ?
W11 O11N 1.74(3) . ?
W11 O112 1.81(3) . ?
W11 O101 1.88(3) . ?
W11 O116 1.95(3) . ?
W11 O2A2 2.36(3) . ?
W11 Na6 3.56(2) . ?
W12 O12N 1.74(3) . ?
W12 O12T 1.74(3) . ?
W12 O123 1.95(3) . ?
W12 O112 2.06(3) . ?
W12 O127 2.14(4) . ?
W12 O3A2 2.38(3) . ?
W12 Na6 3.44(2) . ?
W13 O13T 1.75(3) . ?
W13 O13N 1.76(3) . ?
W13 O123 1.95(3) . ?
W13 O134 1.97(3) . ?
W13 O137 2.03(3) . ?
W13 O3A2 2.42(3) . ?
W14 O14T 1.75(3) . ?
W14 O14N 1.80(4) . ?
W14 O134 1.90(3) . ?
W14 O145 2.01(3) . ?
W14 O148 2.10(4) . ?
W14 O4A2 2.43(3) . ?
W15 O15T 1.70(3) . ?
W15 O15N 1.76(4) . ?
W15 O145 1.90(3) . ?
W15 O105 2.00(2) . ?
W15 O158 2.03(4) . ?
W15 O4A2 2.39(3) . ?
W16 O16T 1.74(3) . ?
W16 O106 1.92(3) . ?
W16 O168 1.92(3) . ?
W16 O167 1.93(3) . ?
W16 O116 1.97(3) . ?
W16 O2A2 2.49(4) . ?
W16 Na6 3.649(18) . ?
W17 O17T 1.70(4) . ?
W17 O127 1.84(3) . ?
W17 O178 1.90(2) . ?
W17 O137 1.91(3) . ?
W17 O167 1.98(3) . ?
W17 O3A2 2.49(3) . ?
W17 Na6 3.505(18) . ?
W18 O18T 1.61(4) . ?
W18 O148 1.86(3) . ?
W18 O158 1.87(3) . ?
W18 O168 1.96(3) . ?
W18 O178 1.96(2) . ?
W18 O4A2 2.50(3) . ?
W19 O19T 1.81(3) . ?
W19 O1N1 1.81(2) . ?
W19 O1N4 1.83(3) . ?
W19 O191 1.99(3) . ?
W19 O192 1.99(3) . ?
W19 O1A3 2.47(3) . ?
W20 O20T 1.70(3) . ?
W20 O21N 1.79(3) . ?
W20 O192 1.96(3) . ?
W20 O201 1.97(2) . ?
W20 O203 1.98(3) . ?
W20 O1A3 2.33(3) . ?
W20 Na4 3.403(17) . ?
W21 O21T 1.72(3) . ?
W21 O45N 1.84(4) . ?
W21 O214 1.92(3) . ?
W21 O191 1.94(3) . ?
W21 O201 1.98(3) . ?
W21 O1A3 2.36(3) . ?
W21 Na4 3.47(2) . ?
W22 O22T 1.76(3) . ?
W22 O1N3 1.79(2) . ?
W22 O1N6 1.79(3) . ?
W22 O224 2.06(3) . ?
W22 O223 2.10(4) . ?
W22 O4A3 2.42(3) . ?
W23 O23T 1.76(4) . ?
W23 O23N 1.80(3) . ?
W23 O223 1.86(3) . ?
W23 O203 1.93(3) . ?
W23 O234 1.95(2) . ?
W23 O4A3 2.45(4) . ?
W23 Na4 3.485(18) . ?
W24 O24T 1.73(3) . ?
W24 O56N 1.82(3) . ?
W24 O234 1.90(3) . ?
W24 O224 1.98(3) . ?
W24 O214 1.99(3) . ?
W24 O4A3 2.40(3) . ?
W24 Na4 3.52(2) . ?
As1 O3A1 1.71(3) . ?
As1 O1A1 1.72(3) . ?
As1 O4A1 1.75(3) . ?
As1 O2A1 1.77(3) . ?
As2 O4A2 1.62(3) . ?
As2 O3A2 1.64(3) . ?
As2 O2A2 1.68(3) . ?
As2 O1A2 1.71(3) . ?
As3 O3A3 1.65(3) . ?
As3 O4A3 1.67(3) . ?
As3 O2A3 1.70(4) . ?
As3 O1A3 1.75(3) . ?
As3 Na9 3.57(3) . ?
Ni1 O4N 1.99(3) . ?
Ni1 O1N1 2.02(3) . ?
Ni1 O9N 2.05(3) . ?
Ni1 O3A3 2.10(3) . ?
Ni1 O21N 2.11(3) . ?
Ni1 O1A1 2.15(3) . ?
Ni1 Na9 3.59(3) . ?
Ni2 O23N 2.10(3) . ?
Ni2 O2NW 2.11(3) . ?
Ni2 O21N 2.11(3) . ?
Ni2 O6N 2.11(3) . ?
Ni2 O1A1 2.11(3) . ?
Ni2 O5N 2.12(3) . ?
Ni3 O8N 1.98(3) . ?
Ni3 O1N3 1.99(3) . ?
Ni3 O7N 2.03(3) . ?
Ni3 O23N 2.08(3) . ?
Ni3 O3A3 2.13(3) . ?
Ni3 O1A1 2.15(3) . ?
Ni3 Na9 3.59(3) . ?
Ni4 O1N4 1.97(3) . ?
Ni4 O45N 2.03(4) . ?
Ni4 O10N 2.03(3) . ?
Ni4 O15N 2.05(4) . ?
Ni4 O2A3 2.10(3) . ?
Ni4 O1A2 2.10(3) . ?
Ni5 O12N 2.07(3) . ?
Ni5 O11N 2.08(3) . ?
Ni5 O56N 2.08(3) . ?
Ni5 O5NW 2.09(3) . ?
Ni5 O45N 2.14(3) . ?
Ni5 O1A2 2.16(3) . ?
Ni6 O1N6 1.99(3) . ?
Ni6 O14N 2.04(4) . ?
Ni6 O13N 2.07(3) . ?
Ni6 O2A3 2.11(3) . ?
Ni6 O56N 2.14(3) . ?
Ni6 O1A2 2.15(3) . ?
Ni7 O16W 2.05(4) . ?
Ni7 O16W 2.05(4) 2_845 ?
Ni7 O17W 2.12(3) . ?
Ni7 O17W 2.12(3) 2_845 ?
Ni7 O15W 2.15(5) . ?
Ni7 O15W 2.15(5) 2_845 ?
Na1 O12W 2.29(4) . ?
Na1 O13T 2.34(4) 2_944 ?
Na1 O13W 2.43(3) . ?
Na1 O23 2.49(3) . ?
Na1 O78 2.52(3) . ?
Na1 O38 2.63(3) . ?
Na1 O27 2.63(4) . ?
Na1 Na5 3.68(3) . ?
Na2 O5W 2.23(4) . ?
Na2 O2W 2.36(4) . ?
Na2 O2W 2.42(5) 2_944 ?
Na2 O8T 2.42(3) . ?
Na2 O22T 2.58(4) 2_944 ?
Na2 O9W 2.67(4) . ?
Na2 Na2 3.78(4) 2_944 ?
Na3 O29W 2.35(4) . ?
Na3 O24W 2.37(5) . ?
Na3 O49 2.41(3) . ?
Na3 O13 2.47(4) . ?
Na3 O10T 2.48(3) 2_945 ?
Na3 O14 2.56(4) . ?
Na3 O39 2.63(4) . ?
Na4 O20W 2.30(4) . ?
Na4 O33W 2.35(5) . ?
Na4 O203 2.42(3) . ?
Na4 O214 2.44(4) . ?
Na4 O201 2.46(3) . ?
Na4 O234 2.52(3) . ?
Na4 O21W 2.77(8) . ?
Na5 O26W 2.31(4) . ?
Na5 O12W 2.38(4) . ?
Na5 O23W 2.41(5) 1_655 ?
Na5 O1W 2.49(3) . ?
Na5 O38 2.65(4) . ?
Na5 O8T 2.77(3) . ?
Na5 Na8 3.41(3) 1_655 ?
Na6 O45W 2.34(6) . ?
Na6 O32W 2.40(4) . ?
Na6 O112 2.43(4) . ?
Na6 O27W 2.48(5) . ?
Na6 O127 2.51(4) . ?
Na6 O167 2.57(3) . ?
Na6 O116 2.71(3) . ?
Na6 Na8 4.16(3) . ?
Na7 O19T 2.47(4) 2_945 ?
Na7 O42W 2.47(6) 2_945 ?
Na7 O9T 2.48(4) . ?
Na7 O42W 2.59(7) . ?
Na7 O14W 2.58(4) . ?
Na7 Na7 4.08(5) 2_945 ?
Na8 O34W 2.28(5) . ?
Na8 O25W 2.28(4) . ?
Na8 O23W 2.39(6) . ?
Na8 O26W 2.40(4) 1_455 ?
Na8 O12T 2.51(4) . ?
Na8 O27W 2.52(5) . ?
Na8 Na5 3.41(3) 1_455 ?
Na9 O31W 2.41(5) . ?
Na9 O9W 2.42(4) . ?
Na9 O14W 2.52(4) . ?
Na9 O9N 2.59(4) . ?
Na9 O8N 2.61(4) . ?
Na9 O3A3 2.62(4) . ?
Na9 O89 2.71(3) . ?
Na10 O3W 2.31(3) . ?
Na10 O3W 2.31(3) 2_:44 ?
Na10 O10W 2.37(4) . ?
Na10 O10W 2.37(4) 2_:44 ?
Na10 O1W 2.68(3) 2_:44 ?
Na10 O1W 2.68(3) . ?
Na11 O43W 2.37(7) . ?
Na11 O48W 2.42(7) . ?
Na11 O44W 2.43(6) . ?
Na11 O41W 2.48(7) . ?
Na11 O17T 2.51(5) . ?
Na11 O48W 2.93(9) 2_854 ?
Na11 Na11 3.83(6) 2_854 ?
O10T Na3 2.48(3) 2_945 ?
O13T Na1 2.34(4) 2_944 ?
O19T Na7 2.47(4) 2_945 ?
O22T Na2 2.58(4) 2_944 ?
O2W Na2 2.42(5) 2_944 ?
O23W Na5 2.41(5) 1_455 ?
O26W Na8 2.40(4) 1_655 ?
O28W O50W 1.65(14) . ?
O42W Na7 2.47(6) 2_945 ?
O48W Na11 2.93(9) 2_854 ?
